data_4110873
loop_
_publ_author_name
'Katell S\'en\'echal-David'
'Anne Hemeryck'
'Nicolas Tancrez'
'Lo\"ic Toupet'
'J. A. Gareth Williams'
'Isabelle Ledoux'
'Joseph Zyss'
'Abdou Boucekkine'
'Jean-Paul Gu\'egan'
'Hubert Le Bozec'
'Olivier Maury'

_publ_section_title
;
 Synthesis, Structural Studies, Theoretical Calculations, and Linear and
 Nonlinear Optical Properties of Terpyridyl Lanthanide Complexes: New
 Evidence for the Contribution of f Electrons to the NLO Activity
;
_journal_name_full 'Journal of the American Chemical Society'
_journal_page_first 12243
_journal_page_last 12255
_journal_paper_doi 10.1021/ja063586j
_journal_volume 128
_journal_year 2006
_chemical_formula_sum 'C88 H88 N9 O19 Y2'
_chemical_formula_weight 1753.49
_chemical_name_systematic
;
 ?
;
_space_group_IT_number 2
_symmetry_cell_setting triclinic
_symmetry_space_group_name_Hall '-P 1'
_symmetry_space_group_name_H-M 'P -1'
_atom_sites_solution_hydrogens geom
_atom_sites_solution_primary direct
_atom_sites_solution_secondary difmap
_audit_creation_method SHELXL-97
_cell_angle_alpha 77.4280(10)
_cell_angle_beta 85.2340(10)
_cell_angle_gamma 78.1230(10)
_cell_formula_units_Z 2
_cell_length_a 10.8764(2)
_cell_length_b 15.1293(3)
_cell_length_c 26.7857(5)
_cell_measurement_temperature 120(1)
_cell_volume 4206.49(14)
_computing_structure_refinement 'SHELXL-97 (Sheldrick, 1997)'
_computing_structure_solution 'SHELXS-97 (Sheldrick, 1990)'
_diffrn_ambient_temperature 293(2)
_diffrn_measured_fraction_theta_full 0.997
_diffrn_measured_fraction_theta_max 0.997
_diffrn_radiation_monochromator graphite
_diffrn_radiation_source 'fine-focus sealed tube'
_diffrn_radiation_type MoK\a
_diffrn_radiation_wavelength 0.71073
_diffrn_reflns_av_R_equivalents 0.0000
_diffrn_reflns_av_sigmaI/netI 0.0762
_diffrn_reflns_limit_h_max 14
_diffrn_reflns_limit_h_min 0
_diffrn_reflns_limit_k_max 19
_diffrn_reflns_limit_k_min -18
_diffrn_reflns_limit_l_max 34
_diffrn_reflns_limit_l_min -34
_diffrn_reflns_number 19268
_diffrn_reflns_theta_full 27.50
_diffrn_reflns_theta_max 27.50
_diffrn_reflns_theta_min 1.91
_exptl_absorpt_coefficient_mu 1.448
_exptl_crystal_colour red
_exptl_crystal_density_diffrn 1.384
_exptl_crystal_description prism
_exptl_crystal_F_000 1818
_exptl_crystal_size_max 0.35
_exptl_crystal_size_mid 0.18
_exptl_crystal_size_min 0.08
_refine_diff_density_max 1.645
_refine_diff_density_min -0.744
_refine_diff_density_rms 0.096
_refine_ls_extinction_coef 0.0004(3)
_refine_ls_extinction_expression Fc^*^=kFc[1+0.001xFc^2^\l^3^/sin(2\q)]^-1/4^
_refine_ls_extinction_method SHELXL
_refine_ls_goodness_of_fit_ref 1.006
_refine_ls_hydrogen_treatment mixed
_refine_ls_matrix_type full
_refine_ls_number_parameters 1102
_refine_ls_number_reflns 19268
_refine_ls_number_restraints 0
_refine_ls_restrained_S_all 1.006
_refine_ls_R_factor_all 0.1332
_refine_ls_R_factor_gt 0.0802
_refine_ls_shift/su_max 0.621
_refine_ls_shift/su_mean 0.008
_refine_ls_structure_factor_coef Fsqd
_refine_ls_weighting_details 'calc w=1/[\s^2^(Fo^2^)+(0.0951P)^2^+12.9517P] where P=(Fo^2^+2Fc^2^)/3'
_refine_ls_weighting_scheme calc
_refine_ls_wR_factor_gt 0.1861
_refine_ls_wR_factor_ref 0.2153
_reflns_number_gt 12615
_reflns_number_total 19268
_reflns_threshold_expression >2sigma(I)
_cod_data_source_file ja063586jsi20060523_041359.cif
_cod_data_source_block kas301
_cod_database_code 4110873

loop_
_symmetry_equiv_pos_as_xyz
'x, y, z'
'-x, -y, -z'

loop_
_atom_site_label
_atom_site_type_symbol
_atom_site_fract_x
_atom_site_fract_y
_atom_site_fract_z
_atom_site_U_iso_or_equiv
_atom_site_adp_type
_atom_site_occupancy
_atom_site_symmetry_multiplicity
_atom_site_calc_flag
_atom_site_refinement_flags
N101 N 0.8453(13) -0.1578(10) 0.3453(5) 0.081(4) Uiso 0.50 1 d P
C101 C 0.8957(14) -0.1145(10) 0.3619(6) 0.066(4) Uiso 0.50 1 d P
C102 C 0.9468(18) -0.0519(13) 0.3753(7) 0.090(5) Uiso 0.50 1 d P
O102 O 0.6270(17) 0.7992(13) 0.2423(7) 0.063(5) Uiso 0.25 1 d P
O101 O 0.553(2) -0.1476(16) 0.3196(9) 0.088(6) Uiso 0.25 1 d P
Y1 Y 0.31047(4) 0.34443(3) 0.151571(18) 0.03034(14) Uani 1 1 d .
O1 O 0.2150(4) 0.4186(3) 0.22209(14) 0.0475(10) Uani 1 1 d .
O2 O 0.1202(4) 0.3460(4) 0.28831(15) 0.0733(15) Uani 1 1 d .
O3 O 0.1995(4) 0.2780(3) 0.22539(16) 0.0562(11) Uani 1 1 d .
O4 O 0.3847(4) 0.1852(3) 0.15189(19) 0.0578(11) Uani 1 1 d .
O5 O 0.2830(5) 0.0973(3) 0.1240(2) 0.0755(15) Uani 1 1 d .
O6 O 0.2008(4) 0.2425(3) 0.12140(15) 0.0455(9) Uani 1 1 d .
O7 O 0.5122(3) 0.3351(3) 0.10184(14) 0.0403(8) Uani 1 1 d .
O8 O 0.5257(4) 0.3742(3) 0.01841(16) 0.0592(12) Uani 1 1 d .
O9 O 0.3424(3) 0.3742(3) 0.05910(14) 0.0392(8) Uani 1 1 d .
N1 N 0.3642(3) 0.4918(3) 0.13770(14) 0.0277(8) Uani 1 1 d .
N2 N 0.4885(4) 0.3476(3) 0.20482(16) 0.0346(9) Uani 1 1 d .
N3 N 0.1371(4) 0.4715(3) 0.11352(15) 0.0287(8) Uani 1 1 d .
N4 N 0.6251(5) 0.9950(3) 0.0435(2) 0.0517(13) Uani 1 1 d .
N5 N 0.1760(4) 0.3479(4) 0.24698(18) 0.0509(13) Uani 1 1 d .
N6 N 0.2891(5) 0.1725(3) 0.1319(2) 0.0514(12) Uani 1 1 d .
N7 N 0.4633(4) 0.3615(3) 0.05822(18) 0.0414(11) Uani 1 1 d .
C1 C 0.4669(4) 0.5047(3) 0.15843(17) 0.0290(10) Uani 1 1 d .
C2 C 0.5356(4) 0.4238(3) 0.19475(18) 0.0292(10) Uani 1 1 d .
C3 C 0.5498(5) 0.2721(4) 0.2393(2) 0.0441(13) Uani 1 1 d .
C4 C 0.4987(7) 0.1918(4) 0.2519(3) 0.067(2) Uani 1 1 d .
H4 H 0.4245 0.1900 0.2376 0.080 Uiso 1 1 calc R
C5 C 0.5582(9) 0.1159(5) 0.2854(3) 0.088(3) Uani 1 1 d .
H5 H 0.5244 0.0626 0.2936 0.105 Uiso 1 1 calc R
C6 C 0.6695(7) 0.1184(5) 0.3073(3) 0.073(2) Uani 1 1 d .
H6 H 0.7089 0.0666 0.3300 0.087 Uiso 1 1 calc R
C7 C 0.7200(6) 0.1940(4) 0.2963(2) 0.0498(14) Uani 1 1 d .
H7 H 0.7941 0.1940 0.3113 0.060 Uiso 1 1 calc R
C8 C 0.6619(5) 0.2749(4) 0.2617(2) 0.0383(12) Uani 1 1 d .
C9 C 0.7114(5) 0.3558(4) 0.24882(19) 0.0355(11) Uani 1 1 d .
C10 C 0.8363(6) 0.3573(4) 0.2696(3) 0.0536(16) Uani 1 1 d .
H10A H 0.8670 0.2986 0.2912 0.080 Uiso 1 1 calc R
H10B H 0.8251 0.4048 0.2891 0.080 Uiso 1 1 calc R
H10C H 0.8958 0.3694 0.2417 0.080 Uiso 1 1 calc R
C11 C 0.6455(4) 0.4323(3) 0.21641(18) 0.0312(10) Uani 1 1 d .
C12 C 0.6903(6) 0.5222(4) 0.2022(3) 0.0560(17) Uani 1 1 d .
H12A H 0.7148 0.5355 0.2334 0.067 Uiso 1 1 calc R
H12B H 0.7659 0.5129 0.1806 0.067 Uiso 1 1 calc R
C13 C 0.6084(7) 0.6026(4) 0.1769(3) 0.072(2) Uani 1 1 d .
H13A H 0.6591 0.6401 0.1533 0.087 Uiso 1 1 calc R
H13B H 0.5709 0.6380 0.2024 0.087 Uiso 1 1 calc R
C14 C 0.5041(5) 0.5889(3) 0.14778(18) 0.0319(11) Uani 1 1 d .
C15 C 0.4386(5) 0.6616(3) 0.11237(18) 0.0318(10) Uani 1 1 d .
C16 C 0.3309(4) 0.6493(3) 0.09123(17) 0.0274(10) Uani 1 1 d .
C17 C 0.2496(5) 0.7264(3) 0.05661(19) 0.0335(11) Uani 1 1 d .
H17A H 0.3024 0.7652 0.0352 0.040 Uiso 1 1 calc R
H17B H 0.1933 0.7639 0.0773 0.040 Uiso 1 1 calc R
C18 C 0.1719(5) 0.6928(3) 0.02240(19) 0.0333(11) Uani 1 1 d .
H18A H 0.1077 0.7441 0.0072 0.040 Uiso 1 1 calc R
H18B H 0.2260 0.6723 -0.0052 0.040 Uiso 1 1 calc R
C19 C 0.1091(4) 0.6146(3) 0.05065(18) 0.0299(10) Uani 1 1 d .
C20 C -0.0067(4) 0.6029(3) 0.03776(18) 0.0309(10) Uani 1 1 d .
C21 C -0.0790(5) 0.6714(4) -0.0042(2) 0.0393(12) Uani 1 1 d .
H21A H -0.1564 0.6528 -0.0080 0.059 Uiso 1 1 calc R
H21B H -0.0297 0.6738 -0.0358 0.059 Uiso 1 1 calc R
H21C H -0.0969 0.7313 0.0043 0.059 Uiso 1 1 calc R
C22 C -0.0546(4) 0.5257(3) 0.06488(18) 0.0313(10) Uani 1 1 d .
C23 C -0.1742(5) 0.5074(4) 0.0559(2) 0.0368(12) Uani 1 1 d .
H23 H -0.2244 0.5484 0.0311 0.044 Uiso 1 1 calc R
C24 C -0.2155(5) 0.4313(4) 0.0829(2) 0.0421(13) Uani 1 1 d .
H24 H -0.2927 0.4204 0.0757 0.050 Uiso 1 1 calc R
C25 C -0.1433(5) 0.3684(4) 0.1215(2) 0.0417(13) Uani 1 1 d .
H25 H -0.1737 0.3175 0.1404 0.050 Uiso 1 1 calc R
C26 C -0.0270(5) 0.3831(4) 0.13120(19) 0.0364(11) Uani 1 1 d .
H26 H 0.0213 0.3414 0.1564 0.044 Uiso 1 1 calc R
C27 C 0.0190(4) 0.4609(3) 0.10305(18) 0.0295(10) Uani 1 1 d .
C28 C 0.1759(4) 0.5478(3) 0.08916(17) 0.0270(10) Uani 1 1 d .
C29 C 0.2959(4) 0.5630(3) 0.10577(17) 0.0284(10) Uani 1 1 d .
C30 C 0.4849(5) 0.7499(3) 0.09562(19) 0.0349(11) Uani 1 1 d .
C31 C 0.5591(5) 0.7633(4) 0.0513(2) 0.0413(12) Uani 1 1 d .
H31 H 0.5780 0.7172 0.0323 0.050 Uiso 1 1 calc R
C32 C 0.6060(5) 0.8428(4) 0.0345(2) 0.0447(13) Uani 1 1 d .
H32 H 0.6553 0.8494 0.0044 0.054 Uiso 1 1 calc R
C33 C 0.5813(5) 0.9140(4) 0.0616(2) 0.0410(13) Uani 1 1 d .
C34 C 0.5077(5) 0.8997(4) 0.1074(2) 0.0438(13) Uani 1 1 d .
H34 H 0.4909 0.9447 0.1271 0.053 Uiso 1 1 calc R
C35 C 0.4599(5) 0.8194(4) 0.1235(2) 0.0414(12) Uani 1 1 d .
H35 H 0.4103 0.8120 0.1536 0.050 Uiso 1 1 calc R
C36 C 0.7035(6) 1.0042(4) -0.0047(3) 0.0542(16) Uani 1 1 d .
H36A H 0.7017 1.0692 -0.0188 0.065 Uiso 1 1 calc R
H36B H 0.6674 0.9795 -0.0293 0.065 Uiso 1 1 calc R
C37 C 0.8394(6) 0.9549(4) 0.0026(3) 0.0568(16) Uani 1 1 d .
H37A H 0.8410 0.8959 0.0259 0.068 Uiso 1 1 calc R
H37B H 0.8827 0.9912 0.0183 0.068 Uiso 1 1 calc R
C38 C 0.9108(7) 0.9384(5) -0.0481(3) 0.0632(18) Uani 1 1 d .
H38A H 0.9979 0.9104 -0.0412 0.076 Uiso 1 1 calc R
H38B H 0.8741 0.8958 -0.0617 0.076 Uiso 1 1 calc R
C39 C 0.9059(7) 1.0257(5) -0.0869(3) 0.070(2) Uani 1 1 d .
H39A H 0.9504 1.0126 -0.1177 0.105 Uiso 1 1 calc R
H39B H 0.9443 1.0674 -0.0739 0.105 Uiso 1 1 calc R
H39C H 0.8199 1.0534 -0.0941 0.105 Uiso 1 1 calc R
C40 C 0.6063(8) 1.0681(5) 0.0711(3) 0.069(2) Uani 1 1 d .
H40A H 0.5243 1.0723 0.0886 0.083 Uiso 1 1 calc R
H40B H 0.6072 1.1260 0.0470 0.083 Uiso 1 1 calc R
C41 C 0.7075(12) 1.0542(13) 0.1106(6) 0.181(8) Uani 1 1 d .
H41A H 0.7189 0.9893 0.1270 0.217 Uiso 1 1 calc R
H41B H 0.7843 1.0614 0.0904 0.217 Uiso 1 1 calc R
C42 C 0.7091(14) 1.092(2) 0.1439(7) 0.34(2) Uani 1 1 d .
H42A H 0.6396 1.0775 0.1671 0.412 Uiso 1 1 calc R
H42B H 0.6857 1.1576 0.1288 0.412 Uiso 1 1 calc R
C43 C 0.8092(12) 1.0858(14) 0.1756(6) 0.226(11) Uani 1 1 d .
H43A H 0.7914 1.1358 0.1934 0.338 Uiso 1 1 calc R
H43B H 0.8854 1.0887 0.1550 0.338 Uiso 1 1 calc R
H43C H 0.8190 1.0282 0.1999 0.338 Uiso 1 1 calc R
Y51 Y 0.77075(5) 0.24723(4) 0.48025(2) 0.03734(15) Uani 1 1 d .
O51 O 0.6811(3) 0.3862(3) 0.51213(14) 0.0411(9) Uani 1 1 d .
O52 O 0.4941(3) 0.4136(3) 0.54805(14) 0.0449(9) Uani 1 1 d .
O53 O 0.5588(3) 0.2891(2) 0.51677(15) 0.0424(9) Uani 1 1 d .
O54 O 0.8236(5) 0.2212(3) 0.56932(17) 0.0660(13) Uani 1 1 d .
O55 O 0.7647(7) 0.1108(4) 0.6275(2) 0.095(2) Uani 1 1 d .
O56 O 0.7328(4) 0.1223(3) 0.54818(17) 0.0529(10) Uani 1 1 d .
O57 O 0.9622(5) 0.1405(4) 0.4842(3) 0.0888(18) Uani 1 1 d .
O58 O 1.0522(8) 0.0783(10) 0.4212(5) 0.238(7) Uani 1 1 d .
O59 O 0.8930(4) 0.1965(4) 0.4079(2) 0.0820(17) Uani 1 1 d .
N51 N 0.6736(4) 0.3480(3) 0.40794(16) 0.0402(11) Uani 1 1 d .
N52 N 0.8844(4) 0.3779(3) 0.44336(16) 0.0378(10) Uani 1 1 d .
N53 N 0.6339(4) 0.1750(3) 0.43700(17) 0.0418(11) Uani 1 1 d .
N54 N 0.5744(4) 0.3652(3) 0.52639(16) 0.0368(10) Uani 1 1 d .
N55 N 0.7762(6) 0.1489(3) 0.5832(2) 0.0641(16) Uani 1 1 d .
N56 N 0.9723(6) 0.1359(7) 0.4378(4) 0.118(3) Uani 1 1 d .
N57 N 0.1618(5) 0.7841(4) 0.2338(2) 0.0568(14) Uani 1 1 d .
C51 C 0.7050(5) 0.4299(4) 0.39012(19) 0.0390(12) Uani 1 1 d .
C52 C 0.8296(5) 0.4415(4) 0.40532(19) 0.0361(12) Uani 1 1 d .
C53 C 0.9955(4) 0.3897(4) 0.46022(19) 0.0341(11) Uani 1 1 d .
C54 C 1.0509(5) 0.3264(4) 0.5027(2) 0.0413(12) Uani 1 1 d .
H54 H 1.0147 0.2759 0.5178 0.050 Uiso 1 1 calc R
C55 C 1.1567(5) 0.3381(4) 0.5222(2) 0.0445(13) Uani 1 1 d .
H55 H 1.1916 0.2963 0.5506 0.053 Uiso 1 1 calc R
C56 C 1.2132(5) 0.4137(4) 0.4991(2) 0.0420(13) Uani 1 1 d .
H56 H 1.2857 0.4215 0.5124 0.050 Uiso 1 1 calc R
C57 C 1.1627(5) 0.4752(4) 0.4577(2) 0.0391(12) Uani 1 1 d .
H57 H 1.2017 0.5244 0.4429 0.047 Uiso 1 1 calc R
C58 C 1.0511(4) 0.4662(4) 0.43632(19) 0.0349(11) Uani 1 1 d .
C59 C 0.9954(4) 0.5296(4) 0.39353(19) 0.0353(11) Uani 1 1 d .
C60 C 1.0586(5) 0.6069(4) 0.3663(2) 0.0429(13) Uani 1 1 d .
H60A H 1.1351 0.6036 0.3827 0.064 Uiso 1 1 calc R
H60B H 1.0037 0.6649 0.3674 0.064 Uiso 1 1 calc R
H60C H 1.0777 0.6017 0.3313 0.064 Uiso 1 1 calc R
C61 C 0.8826(5) 0.5174(4) 0.37823(19) 0.0372(12) Uani 1 1 d .
C62 C 0.8128(5) 0.5792(4) 0.3334(2) 0.0464(14) Uani 1 1 d .
H62A H 0.8366 0.5527 0.3033 0.056 Uiso 1 1 calc R
H62B H 0.8377 0.6388 0.3267 0.056 Uiso 1 1 calc R
C63 C 0.6700(5) 0.5932(4) 0.3420(2) 0.0438(13) Uani 1 1 d .
H63A H 0.6441 0.6311 0.3673 0.053 Uiso 1 1 calc R
H63B H 0.6304 0.6258 0.3103 0.053 Uiso 1 1 calc R
C64 C 0.6262(5) 0.5034(4) 0.35976(18) 0.0370(12) Uani 1 1 d .
C65 C 0.5074(5) 0.4897(4) 0.34836(19) 0.0346(11) Uani 1 1 d .
C66 C 0.4776(5) 0.4013(4) 0.36576(19) 0.0363(12) Uani 1 1 d .
C67 C 0.3564(5) 0.3769(5) 0.3548(3) 0.068(2) Uani 1 1 d .
H67A H 0.2881 0.4232 0.3644 0.081 Uiso 1 1 calc R
H67B H 0.3547 0.3829 0.3181 0.081 Uiso 1 1 calc R
C68 C 0.3309(9) 0.2948(7) 0.3767(5) 0.158(7) Uani 1 1 d .
H68A H 0.2868 0.2758 0.3521 0.189 Uiso 1 1 calc R
H68B H 0.2719 0.3037 0.4052 0.189 Uiso 1 1 calc R
C69 C 0.4340(7) 0.2149(5) 0.3965(3) 0.068(2) Uani 1 1 d .
C70 C 0.4275(8) 0.1217(6) 0.4037(3) 0.084(3) Uani 1 1 d .
C71 C 0.3164(12) 0.0914(7) 0.3862(5) 0.198(9) Uani 1 1 d .
H71A H 0.3288 0.0253 0.3941 0.297 Uiso 1 1 calc R
H71B H 0.3095 0.1132 0.3499 0.297 Uiso 1 1 calc R
H71C H 0.2407 0.1167 0.4035 0.297 Uiso 1 1 calc R
C72 C 0.5274(6) 0.0535(5) 0.4272(2) 0.0518(15) Uani 1 1 d .
C73 C 0.5288(6) -0.0420(5) 0.4353(2) 0.0575(17) Uani 1 1 d .
H73 H 0.4625 -0.0619 0.4240 0.069 Uiso 1 1 calc R
C74 C 0.6231(6) -0.1049(5) 0.4587(3) 0.0632(19) Uani 1 1 d .
H74 H 0.6220 -0.1675 0.4637 0.076 Uiso 1 1 calc R
C75 C 0.7236(6) -0.0754(5) 0.4757(4) 0.079(3) Uani 1 1 d .
H75 H 0.7895 -0.1190 0.4916 0.094 Uiso 1 1 calc R
C76 C 0.7259(6) 0.0155(4) 0.4691(3) 0.064(2) Uani 1 1 d .
H76 H 0.7930 0.0339 0.4807 0.077 Uiso 1 1 calc R
C77 C 0.6267(5) 0.0828(4) 0.4448(2) 0.0448(13) Uani 1 1 d .
C78 C 0.5439(5) 0.2368(4) 0.4114(2) 0.0409(13) Uani 1 1 d .
C79 C 0.5633(5) 0.3327(4) 0.39526(19) 0.0382(12) Uani 1 1 d .
C80 C 0.4177(5) 0.5668(4) 0.31847(19) 0.0370(12) Uani 1 1 d .
C81 C 0.3601(5) 0.5559(4) 0.2756(2) 0.0411(13) Uani 1 1 d .
H81 H 0.3788 0.4991 0.2659 0.049 Uiso 1 1 calc R
C82 C 0.2765(5) 0.6274(4) 0.2475(2) 0.0432(13) Uani 1 1 d .
H82 H 0.2404 0.6178 0.2193 0.052 Uiso 1 1 calc R
C83 C 0.2458(5) 0.7132(4) 0.2610(2) 0.0427(13) Uani 1 1 d .
C84 C 0.3022(6) 0.7241(4) 0.3038(2) 0.0445(13) Uani 1 1 d .
H84 H 0.2832 0.7807 0.3138 0.053 Uiso 1 1 calc R
C85 C 0.3861(5) 0.6518(4) 0.3316(2) 0.0421(13) Uani 1 1 d .
H85 H 0.4219 0.6612 0.3599 0.051 Uiso 1 1 calc R
C86 C 0.0905(6) 0.7676(5) 0.1936(2) 0.0530(16) Uani 1 1 d .
H86A H 0.1478 0.7323 0.1721 0.064 Uiso 1 1 calc R
H86B H 0.0553 0.8265 0.1722 0.064 Uiso 1 1 calc R
C87 C -0.0143(5) 0.7167(4) 0.2141(2) 0.0477(14) Uani 1 1 d .
H87A H -0.0801 0.7571 0.2296 0.057 Uiso 1 1 calc R
H87B H 0.0176 0.6640 0.2406 0.057 Uiso 1 1 calc R
C88 C -0.0711(6) 0.6829(4) 0.1730(3) 0.0543(15) Uani 1 1 d .
H88A H -0.0053 0.6415 0.1581 0.065 Uiso 1 1 calc R
H88B H -0.1338 0.6476 0.1893 0.065 Uiso 1 1 calc R
C89 C -0.1305(7) 0.7566(5) 0.1311(3) 0.0633(18) Uani 1 1 d .
H89A H -0.1633 0.7293 0.1072 0.095 Uiso 1 1 calc R
H89B H -0.0690 0.7911 0.1139 0.095 Uiso 1 1 calc R
H89C H -0.1978 0.7971 0.1452 0.095 Uiso 1 1 calc R
C90 C 0.1289(7) 0.8726(5) 0.2494(3) 0.068(2) Uani 1 1 d .
H90A H 0.1232 0.8619 0.2865 0.082 Uiso 1 1 calc R
H90B H 0.0467 0.9039 0.2369 0.082 Uiso 1 1 calc R
C91 C 0.2250(8) 0.9361(5) 0.2292(3) 0.079(2) Uani 1 1 d .
H91A H 0.3090 0.9015 0.2371 0.094 Uiso 1 1 calc R
H91B H 0.2212 0.9547 0.1923 0.094 Uiso 1 1 calc R
C92 C 0.2015(9) 1.0222(6) 0.2521(4) 0.089(3) Uani 1 1 d .
H92A H 0.2118 1.0023 0.2888 0.106 Uiso 1 1 calc R
H92B H 0.2669 1.0568 0.2385 0.106 Uiso 1 1 calc R
C93 C 0.0782(10) 1.0867(7) 0.2440(6) 0.145(5) Uani 1 1 d .
H93A H 0.0760 1.1374 0.2605 0.218 Uiso 1 1 calc R
H93B H 0.0117 1.0547 0.2583 0.218 Uiso 1 1 calc R
H93C H 0.0673 1.1097 0.2080 0.218 Uiso 1 1 calc R

loop_
_atom_site_aniso_label
_atom_site_aniso_U_11
_atom_site_aniso_U_22
_atom_site_aniso_U_33
_atom_site_aniso_U_23
_atom_site_aniso_U_13
_atom_site_aniso_U_12
Y1 0.0309(3) 0.0284(2) 0.0339(3) -0.00399(19) -0.00693(19) -0.01087(19)
O1 0.045(2) 0.068(3) 0.037(2) -0.0151(19) 0.0026(17) -0.025(2)
O2 0.043(2) 0.148(5) 0.029(2) -0.003(3) -0.0026(19) -0.036(3)
O3 0.062(3) 0.064(3) 0.046(2) 0.002(2) -0.005(2) -0.034(2)
O4 0.047(2) 0.036(2) 0.093(3) -0.014(2) -0.016(2) -0.0086(18)
O5 0.078(3) 0.047(3) 0.116(4) -0.036(3) -0.005(3) -0.024(2)
O6 0.050(2) 0.037(2) 0.054(2) -0.0100(18) -0.0136(19) -0.0151(19)
O7 0.0294(19) 0.047(2) 0.047(2) -0.0144(17) -0.0053(16) -0.0063(16)
O8 0.049(2) 0.090(3) 0.048(2) -0.028(2) 0.016(2) -0.027(2)
O9 0.0303(19) 0.051(2) 0.042(2) -0.0149(17) -0.0023(15) -0.0134(16)
N1 0.0240(19) 0.032(2) 0.029(2) -0.0071(16) -0.0046(16) -0.0071(16)
N2 0.036(2) 0.032(2) 0.037(2) 0.0007(18) -0.0105(18) -0.0136(18)
N3 0.025(2) 0.032(2) 0.032(2) -0.0092(17) -0.0040(16) -0.0086(16)
N4 0.050(3) 0.035(3) 0.070(3) -0.001(2) 0.003(3) -0.020(2)
N5 0.035(3) 0.089(4) 0.034(3) -0.002(3) -0.013(2) -0.028(3)
N6 0.057(3) 0.038(3) 0.065(3) -0.014(2) 0.000(3) -0.021(3)
N7 0.036(3) 0.044(3) 0.051(3) -0.020(2) 0.000(2) -0.012(2)
C1 0.025(2) 0.037(3) 0.026(2) -0.008(2) -0.0019(19) -0.007(2)
C2 0.028(2) 0.031(2) 0.029(2) -0.0080(19) -0.0041(19) -0.005(2)
C3 0.046(3) 0.041(3) 0.042(3) 0.002(2) -0.017(2) -0.006(3)
C4 0.077(5) 0.039(3) 0.081(5) 0.018(3) -0.042(4) -0.023(3)
C5 0.109(7) 0.055(4) 0.097(6) 0.031(4) -0.055(5) -0.039(4)
C6 0.087(5) 0.047(4) 0.075(5) 0.020(3) -0.042(4) -0.012(4)
C7 0.048(3) 0.051(4) 0.047(3) -0.003(3) -0.018(3) -0.004(3)
C8 0.038(3) 0.037(3) 0.037(3) -0.003(2) -0.011(2) -0.001(2)
C9 0.032(3) 0.042(3) 0.034(3) -0.013(2) -0.009(2) -0.003(2)
C10 0.043(3) 0.050(3) 0.066(4) -0.007(3) -0.028(3) -0.001(3)
C11 0.029(2) 0.033(3) 0.032(2) -0.009(2) -0.002(2) -0.005(2)
C12 0.055(4) 0.039(3) 0.080(4) -0.005(3) -0.037(3) -0.017(3)
C13 0.068(4) 0.052(4) 0.100(6) 0.019(4) -0.059(4) -0.034(3)
C14 0.032(3) 0.033(3) 0.033(3) -0.003(2) -0.007(2) -0.013(2)
C15 0.034(3) 0.032(3) 0.030(2) -0.004(2) -0.005(2) -0.012(2)
C16 0.028(2) 0.028(2) 0.027(2) -0.0067(19) -0.0001(19) -0.0072(19)
C17 0.035(3) 0.030(2) 0.036(3) -0.003(2) -0.009(2) -0.008(2)
C18 0.032(3) 0.033(3) 0.034(3) 0.001(2) -0.009(2) -0.010(2)
C19 0.028(2) 0.031(2) 0.032(2) -0.008(2) -0.006(2) -0.005(2)
C20 0.025(2) 0.038(3) 0.030(2) -0.014(2) -0.0020(19) 0.001(2)
C21 0.031(3) 0.048(3) 0.039(3) -0.007(2) -0.011(2) -0.005(2)
C22 0.022(2) 0.043(3) 0.034(3) -0.018(2) -0.0011(19) -0.008(2)
C23 0.025(2) 0.052(3) 0.039(3) -0.019(2) -0.004(2) -0.008(2)
C24 0.022(2) 0.065(4) 0.050(3) -0.030(3) 0.001(2) -0.014(2)
C25 0.035(3) 0.056(3) 0.042(3) -0.018(3) 0.009(2) -0.021(3)
C26 0.034(3) 0.047(3) 0.035(3) -0.014(2) -0.004(2) -0.017(2)
C27 0.026(2) 0.036(3) 0.031(2) -0.014(2) 0.0017(19) -0.010(2)
C28 0.024(2) 0.031(2) 0.028(2) -0.0078(19) -0.0028(18) -0.0068(19)
C29 0.025(2) 0.033(2) 0.029(2) -0.008(2) -0.0037(19) -0.0078(19)
C30 0.031(3) 0.036(3) 0.039(3) -0.001(2) -0.011(2) -0.015(2)
C31 0.041(3) 0.039(3) 0.045(3) -0.007(2) 0.003(2) -0.015(2)
C32 0.041(3) 0.042(3) 0.051(3) -0.004(3) 0.005(3) -0.017(3)
C33 0.038(3) 0.037(3) 0.049(3) 0.002(2) -0.009(2) -0.019(2)
C34 0.051(3) 0.035(3) 0.049(3) -0.010(2) -0.009(3) -0.013(2)
C35 0.046(3) 0.037(3) 0.042(3) -0.003(2) -0.005(2) -0.015(2)
C36 0.053(4) 0.043(3) 0.066(4) 0.003(3) -0.005(3) -0.023(3)
C37 0.053(4) 0.047(3) 0.070(4) 0.003(3) -0.009(3) -0.022(3)
C38 0.059(4) 0.052(4) 0.078(5) 0.003(3) -0.016(4) -0.021(3)
C39 0.068(5) 0.058(4) 0.081(5) -0.008(4) -0.011(4) -0.010(4)
C40 0.092(6) 0.057(4) 0.070(5) -0.018(3) 0.002(4) -0.040(4)
C41 0.115(10) 0.35(2) 0.170(13) -0.171(15) 0.036(9) -0.134(13)
C42 0.093(10) 0.79(6) 0.167(15) -0.27(3) -0.036(10) 0.07(2)
C43 0.096(9) 0.41(3) 0.192(15) -0.196(18) -0.065(10) 0.072(13)
Y51 0.0326(3) 0.0433(3) 0.0418(3) -0.0121(2) -0.0119(2) -0.0125(2)
O51 0.035(2) 0.046(2) 0.050(2) -0.0140(17) -0.0034(16) -0.0191(17)
O52 0.033(2) 0.059(2) 0.045(2) -0.0191(19) -0.0045(17) -0.0044(18)
O53 0.037(2) 0.040(2) 0.057(2) -0.0123(17) -0.0110(17) -0.0172(16)
O54 0.104(4) 0.046(2) 0.058(3) 0.001(2) -0.038(3) -0.035(2)
O55 0.176(6) 0.058(3) 0.055(3) 0.013(2) -0.033(3) -0.045(4)
O56 0.061(3) 0.039(2) 0.063(3) -0.0056(19) -0.021(2) -0.0168(19)
O57 0.037(3) 0.104(4) 0.130(5) -0.042(4) -0.023(3) 0.002(3)
O58 0.092(6) 0.347(16) 0.254(12) -0.158(12) 0.012(7) 0.099(8)
O59 0.031(2) 0.142(5) 0.096(4) -0.077(4) -0.003(2) -0.013(3)
N51 0.035(2) 0.062(3) 0.032(2) -0.007(2) -0.0093(18) -0.026(2)
N52 0.031(2) 0.054(3) 0.034(2) -0.009(2) -0.0065(18) -0.020(2)
N53 0.029(2) 0.057(3) 0.048(3) -0.023(2) -0.010(2) -0.012(2)
N54 0.033(2) 0.047(3) 0.032(2) -0.0049(19) -0.0092(19) -0.011(2)
N55 0.103(5) 0.036(3) 0.057(3) -0.002(2) -0.024(3) -0.022(3)
N56 0.030(4) 0.168(9) 0.178(9) -0.107(8) 0.002(5) 0.006(4)
N57 0.070(4) 0.050(3) 0.056(3) 0.000(2) -0.033(3) -0.023(3)
C51 0.029(3) 0.065(4) 0.029(3) -0.008(2) -0.004(2) -0.022(3)
C52 0.027(3) 0.054(3) 0.033(3) -0.009(2) -0.005(2) -0.018(2)
C53 0.022(2) 0.048(3) 0.039(3) -0.020(2) -0.004(2) -0.010(2)
C54 0.035(3) 0.045(3) 0.048(3) -0.010(2) -0.013(2) -0.010(2)
C55 0.034(3) 0.054(3) 0.050(3) -0.018(3) -0.017(2) -0.006(3)
C56 0.025(3) 0.060(4) 0.049(3) -0.026(3) -0.010(2) -0.008(2)
C57 0.026(3) 0.051(3) 0.048(3) -0.022(3) 0.001(2) -0.013(2)
C58 0.023(2) 0.052(3) 0.038(3) -0.024(2) 0.000(2) -0.011(2)
C59 0.024(2) 0.054(3) 0.033(3) -0.017(2) 0.000(2) -0.012(2)
C60 0.032(3) 0.059(4) 0.042(3) -0.008(3) 0.001(2) -0.022(3)
C61 0.027(3) 0.056(3) 0.033(3) -0.009(2) -0.001(2) -0.017(2)
C62 0.043(3) 0.067(4) 0.033(3) 0.002(3) -0.005(2) -0.030(3)
C63 0.034(3) 0.058(4) 0.041(3) -0.001(3) -0.010(2) -0.017(3)
C64 0.030(3) 0.060(3) 0.027(2) -0.006(2) -0.006(2) -0.022(2)
C65 0.027(2) 0.052(3) 0.031(3) -0.019(2) 0.001(2) -0.013(2)
C66 0.026(2) 0.057(3) 0.034(3) -0.022(2) -0.001(2) -0.013(2)
C67 0.027(3) 0.058(4) 0.134(7) -0.055(4) -0.020(4) -0.002(3)
C68 0.108(7) 0.106(7) 0.243(13) 0.111(8) -0.140(9) -0.085(6)
C69 0.068(4) 0.078(5) 0.062(4) 0.028(3) -0.039(3) -0.054(4)
C70 0.090(5) 0.090(5) 0.080(5) 0.036(4) -0.060(4) -0.069(5)
C71 0.203(12) 0.123(8) 0.272(15) 0.122(9) -0.212(12) -0.134(9)
C72 0.052(4) 0.067(4) 0.047(3) -0.010(3) -0.013(3) -0.034(3)
C73 0.058(4) 0.071(4) 0.058(4) -0.017(3) -0.018(3) -0.035(3)
C74 0.057(4) 0.057(4) 0.092(5) -0.042(4) -0.005(4) -0.019(3)
C75 0.040(4) 0.056(4) 0.155(8) -0.060(5) -0.031(4) 0.006(3)
C76 0.036(3) 0.057(4) 0.113(6) -0.049(4) -0.022(3) 0.000(3)
C77 0.039(3) 0.054(3) 0.052(3) -0.026(3) -0.011(3) -0.015(3)
C78 0.038(3) 0.058(3) 0.034(3) -0.010(2) -0.008(2) -0.021(3)
C79 0.032(3) 0.060(3) 0.031(3) -0.017(2) -0.004(2) -0.018(2)
C80 0.028(3) 0.057(3) 0.033(3) -0.015(2) -0.001(2) -0.015(2)
C81 0.025(3) 0.067(4) 0.037(3) -0.020(3) -0.001(2) -0.011(2)
C82 0.031(3) 0.074(4) 0.031(3) -0.016(3) -0.002(2) -0.020(3)
C83 0.044(3) 0.052(3) 0.036(3) 0.002(2) -0.011(2) -0.024(3)
C84 0.053(3) 0.044(3) 0.042(3) -0.005(2) -0.012(3) -0.023(3)
C85 0.041(3) 0.057(3) 0.035(3) -0.006(2) -0.011(2) -0.022(3)
C86 0.058(4) 0.063(4) 0.039(3) 0.006(3) -0.019(3) -0.026(3)
C87 0.042(3) 0.060(4) 0.040(3) -0.003(3) -0.008(2) -0.012(3)
C88 0.042(3) 0.058(4) 0.066(4) -0.011(3) -0.003(3) -0.019(3)
C89 0.065(4) 0.074(5) 0.054(4) -0.010(3) -0.022(3) -0.017(4)
C90 0.078(5) 0.058(4) 0.067(4) 0.011(3) -0.036(4) -0.022(4)
C91 0.086(6) 0.076(5) 0.079(5) 0.004(4) -0.025(4) -0.041(4)
C92 0.103(7) 0.077(5) 0.093(6) -0.001(5) -0.012(5) -0.046(5)
C93 0.084(7) 0.082(7) 0.241(16) 0.029(8) 0.003(8) -0.023(6)

loop_
_atom_type_symbol
_atom_type_description
_atom_type_scat_dispersion_real
_atom_type_scat_dispersion_imag
_atom_type_scat_source
C C 0.0033 0.0016 'International Tables Vol C Tables 4.2.6.8 and 6.1.1.4'
H H 0.0000 0.0000 'International Tables Vol C Tables 4.2.6.8 and 6.1.1.4'
N N 0.0061 0.0033 'International Tables Vol C Tables 4.2.6.8 and 6.1.1.4'
O O 0.0106 0.0060 'International Tables Vol C Tables 4.2.6.8 and 6.1.1.4'
Y Y -2.7962 3.5667 'International Tables Vol C Tables 4.2.6.8 and 6.1.1.4'

loop_
_geom_angle_atom_site_label_1
_geom_angle_atom_site_label_2
_geom_angle_atom_site_label_3
_geom_angle
N101 C101 C102 170.4(19)
N1 Y1 O3 124.62(15)
N1 Y1 O4 145.79(14)
O3 Y1 O4 79.88(17)
N1 Y1 O9 80.27(12)
O3 Y1 O9 148.62(13)
O4 Y1 O9 87.89(15)
N1 Y1 O6 147.28(13)
O3 Y1 O6 75.74(14)
O4 Y1 O6 53.40(13)
O9 Y1 O6 73.78(12)
N1 Y1 O1 71.93(13)
O3 Y1 O1 52.92(15)
O4 Y1 O1 129.20(16)
O9 Y1 O1 142.12(13)
O6 Y1 O1 119.22(13)
N1 Y1 O7 73.18(13)
O3 Y1 O7 145.85(14)
O4 Y1 O7 74.16(14)
O9 Y1 O7 52.47(12)
O6 Y1 O7 104.77(13)
O1 Y1 O7 135.83(12)
N1 Y1 N3 67.26(12)
O3 Y1 N3 98.90(14)
O4 Y1 N3 138.29(13)
O9 Y1 N3 71.59(12)
O6 Y1 N3 85.61(13)
O1 Y1 N3 74.15(13)
O7 Y1 N3 115.24(12)
N1 Y1 N2 67.20(13)
O3 Y1 N2 90.90(14)
O4 Y1 N2 91.38(14)
O9 Y1 N2 118.38(13)
O6 Y1 N2 143.66(13)
O1 Y1 N2 73.77(14)
O7 Y1 N2 68.24(13)
N3 Y1 N2 130.27(13)
N1 Y1 N6 158.85(14)
O3 Y1 N6 76.52(16)
O4 Y1 N6 26.66(14)
O9 Y1 N6 79.65(14)
O6 Y1 N6 26.75(14)
O1 Y1 N6 129.01(14)
O7 Y1 N6 89.26(14)
N3 Y1 N6 112.04(14)
N2 Y1 N6 117.65(15)
N1 Y1 N5 98.10(15)
O3 Y1 N5 26.61(15)
O4 Y1 N5 104.77(17)
O9 Y1 N5 156.95(13)
O6 Y1 N5 98.10(14)
O1 Y1 N5 26.31(14)
O7 Y1 N5 149.22(12)
N3 Y1 N5 86.49(14)
N2 Y1 N5 81.11(13)
N6 Y1 N5 102.98(16)
N1 Y1 N7 74.12(13)
O3 Y1 N7 160.64(15)
O4 Y1 N7 81.05(15)
O9 Y1 N7 26.38(12)
O6 Y1 N7 90.15(13)
O1 Y1 N7 146.05(13)
O7 Y1 N7 26.13(12)
N3 Y1 N7 93.06(13)
N2 Y1 N7 92.92(13)
N6 Y1 N7 84.91(14)
N5 Y1 N7 171.67(14)
N5 O1 Y1 94.3(3)
N5 O3 Y1 97.7(3)
N6 O4 Y1 96.6(3)
N6 O6 Y1 94.0(3)
N7 O7 Y1 95.4(3)
N7 O9 Y1 96.7(3)
C29 N1 C1 119.4(4)
C29 N1 Y1 119.2(3)
C1 N1 Y1 121.3(3)
C2 N2 C3 118.0(4)
C2 N2 Y1 116.8(3)
C3 N2 Y1 124.7(3)
C28 N3 C27 117.6(4)
C28 N3 Y1 113.9(3)
C27 N3 Y1 125.7(3)
C33 N4 C40 123.0(5)
C33 N4 C36 118.9(5)
C40 N4 C36 118.0(5)
O2 N5 O1 122.7(6)
O2 N5 O3 122.2(6)
O1 N5 O3 115.1(5)
O2 N5 Y1 177.6(5)
O1 N5 Y1 59.4(3)
O3 N5 Y1 55.7(3)
O5 N6 O4 121.5(5)
O5 N6 O6 122.5(5)
O4 N6 O6 116.0(4)
O5 N6 Y1 178.2(5)
O4 N6 Y1 56.8(3)
O6 N6 Y1 59.2(2)
O8 N7 O7 122.6(5)
O8 N7 O9 122.1(5)
O7 N7 O9 115.3(4)
O8 N7 Y1 176.2(4)
O7 N7 Y1 58.5(2)
O9 N7 Y1 56.9(2)
N1 C1 C14 121.9(4)
N1 C1 C2 116.5(4)
C14 C1 C2 121.7(4)
N2 C2 C11 123.8(4)
N2 C2 C1 117.2(4)
C11 C2 C1 119.0(4)
N2 C3 C4 118.9(5)
N2 C3 C8 121.4(5)
C4 C3 C8 119.7(5)
C5 C4 C3 120.0(6)
C5 C4 H4 120.0
C3 C4 H4 120.0
C4 C5 C6 120.3(6)
C4 C5 H5 119.9
C6 C5 H5 119.9
C7 C6 C5 121.1(6)
C7 C6 H6 119.4
C5 C6 H6 119.4
C6 C7 C8 120.9(6)
C6 C7 H7 119.6
C8 C7 H7 119.6
C9 C8 C3 119.0(5)
C9 C8 C7 123.0(5)
C3 C8 C7 118.0(5)
C11 C9 C8 118.9(4)
C11 C9 C10 121.7(5)
C8 C9 C10 119.4(5)
C9 C10 H10A 109.5
C9 C10 H10B 109.5
H10A C10 H10B 109.5
C9 C10 H10C 109.5
H10A C10 H10C 109.5
H10B C10 H10C 109.5
C9 C11 C2 118.8(4)
C9 C11 C12 122.0(4)
C2 C11 C12 119.2(4)
C13 C12 C11 119.4(5)
C13 C12 H12A 107.5
C11 C12 H12A 107.5
C13 C12 H12B 107.5
C11 C12 H12B 107.5
H12A C12 H12B 107.0
C12 C13 C14 117.5(5)
C12 C13 H13A 107.9
C14 C13 H13A 107.9
C12 C13 H13B 107.9
C14 C13 H13B 107.9
H13A C13 H13B 107.2
C1 C14 C15 119.2(4)
C1 C14 C13 119.4(4)
C15 C14 C13 121.2(4)
C14 C15 C16 119.3(4)
C14 C15 C30 120.5(4)
C16 C15 C30 120.2(4)
C29 C16 C15 118.0(4)
C29 C16 C17 119.7(4)
C15 C16 C17 122.3(4)
C16 C17 C18 113.2(4)
C16 C17 H17A 108.9
C18 C17 H17A 108.9
C16 C17 H17B 108.9
C18 C17 H17B 108.9
H17A C17 H17B 107.8
C19 C18 C17 113.3(4)
C19 C18 H18A 108.9
C17 C18 H18A 108.9
C19 C18 H18B 108.9
C17 C18 H18B 108.9
H18A C18 H18B 107.7
C20 C19 C28 119.0(4)
C20 C19 C18 122.8(4)
C28 C19 C18 118.0(4)
C19 C20 C22 118.5(4)
C19 C20 C21 120.5(5)
C22 C20 C21 121.0(4)
C20 C21 H21A 109.5
C20 C21 H21B 109.5
H21A C21 H21B 109.5
C20 C21 H21C 109.5
H21A C21 H21C 109.5
H21B C21 H21C 109.5
C20 C22 C27 119.0(4)
C20 C22 C23 123.6(5)
C27 C22 C23 117.4(5)
C24 C23 C22 121.2(5)
C24 C23 H23 119.4
C22 C23 H23 119.4
C23 C24 C25 121.1(5)
C23 C24 H24 119.4
C25 C24 H24 119.4
C26 C25 C24 119.5(5)
C26 C25 H25 120.2
C24 C25 H25 120.2
C25 C26 C27 120.4(5)
C25 C26 H26 119.8
C27 C26 H26 119.8
N3 C27 C26 118.2(4)
N3 C27 C22 121.5(4)
C26 C27 C22 120.3(4)
N3 C28 C19 124.1(4)
N3 C28 C29 116.4(4)
C19 C28 C29 119.4(4)
N1 C29 C16 122.1(4)
N1 C29 C28 116.8(4)
C16 C29 C28 120.9(4)
C31 C30 C35 117.7(5)
C31 C30 C15 119.4(5)
C35 C30 C15 122.9(5)
C32 C31 C30 121.8(5)
C32 C31 H31 119.1
C30 C31 H31 119.1
C31 C32 C33 121.6(5)
C31 C32 H32 119.2
C33 C32 H32 119.2
N4 C33 C32 121.1(5)
N4 C33 C34 122.1(5)
C32 C33 C34 116.8(5)
C35 C34 C33 120.9(5)
C35 C34 H34 119.6
C33 C34 H34 119.5
C30 C35 C34 121.2(5)
C30 C35 H35 119.4
C34 C35 H35 119.4
N4 C36 C37 113.1(5)
N4 C36 H36A 109.0
C37 C36 H36A 109.0
N4 C36 H36B 109.0
C37 C36 H36B 109.0
H36A C36 H36B 107.8
C36 C37 C38 113.2(6)
C36 C37 H37A 108.9
C38 C37 H37A 108.9
C36 C37 H37B 108.9
C38 C37 H37B 108.9
H37A C37 H37B 107.7
C39 C38 C37 111.9(6)
C39 C38 H38A 109.2
C37 C38 H38A 109.2
C39 C38 H38B 109.2
C37 C38 H38B 109.2
H38A C38 H38B 107.9
C38 C39 H39A 109.5
C38 C39 H39B 109.5
H39A C39 H39B 109.5
C38 C39 H39C 109.5
H39A C39 H39C 109.5
H39B C39 H39C 109.5
N4 C40 C41 112.8(8)
N4 C40 H40A 109.0
C41 C40 H40A 109.0
N4 C40 H40B 109.0
C41 C40 H40B 109.0
H40A C40 H40B 107.8
C42 C41 C40 129.6(16)
C42 C41 H41A 104.9
C40 C41 H41A 104.9
C42 C41 H41B 104.9
C40 C41 H41B 104.9
H41A C41 H41B 105.8
C41 C42 C43 128.1(18)
C41 C42 H42A 105.2
C43 C42 H42A 105.2
C41 C42 H42B 105.3
C43 C42 H42B 105.3
H42A C42 H42B 106.0
C42 C43 H43A 109.4
C42 C43 H43B 109.5
H43A C43 H43B 109.5
C42 C43 H43C 109.5
H43A C43 H43C 109.5
H43B C43 H43C 109.5
O57 Y51 N51 128.9(2)
O57 Y51 O56 76.3(2)
N51 Y51 O56 140.62(14)
O57 Y51 O51 137.67(17)
N51 Y51 O51 76.92(14)
O56 Y51 O51 105.03(14)
O57 Y51 O59 53.8(2)
N51 Y51 O59 75.94(19)
O56 Y51 O59 113.39(19)
O51 Y51 O59 141.39(18)
O57 Y51 O54 76.9(2)
N51 Y51 O54 148.70(16)
O56 Y51 O54 52.77(13)
O51 Y51 O54 71.80(14)
O59 Y51 O54 130.23(18)
O57 Y51 O53 147.8(2)
N51 Y51 O53 80.12(14)
O56 Y51 O53 71.66(14)
O51 Y51 O53 52.48(11)
O59 Y51 O53 144.95(14)
O54 Y51 O53 81.71(16)
O57 Y51 N53 102.36(18)
N51 Y51 N53 66.71(15)
O56 Y51 N53 79.42(15)
O51 Y51 N53 119.65(13)
O59 Y51 N53 72.72(15)
O54 Y51 N53 131.36(15)
O53 Y51 N53 74.46(13)
O57 Y51 N52 90.53(19)
N51 Y51 N52 67.24(14)
O56 Y51 N52 150.82(13)
O51 Y51 N52 67.66(13)
O59 Y51 N52 76.73(17)
O54 Y51 N52 99.22(14)
O53 Y51 N52 116.66(13)
N53 Y51 N52 129.32(15)
O57 Y51 N56 26.4(2)
N51 Y51 N56 103.6(3)
O56 Y51 N56 92.8(3)
O51 Y51 N56 151.0(2)
O59 Y51 N56 27.7(3)
O54 Y51 N56 103.3(3)
O53 Y51 N56 156.4(2)
N53 Y51 N56 85.6(2)
N52 Y51 N56 85.6(2)
O57 Y51 N55 75.8(2)
N51 Y51 N55 154.43(18)
O56 Y51 N55 26.14(14)
O51 Y51 N55 87.85(14)
O59 Y51 N55 126.3(2)
O54 Y51 N55 26.65(14)
O53 Y51 N55 74.32(16)
N53 Y51 N55 105.05(16)
N52 Y51 N55 125.62(15)
N56 Y51 N55 99.7(3)
O57 Y51 N54 151.40(19)
N51 Y51 N54 77.90(14)
O56 Y51 N54 87.75(14)
O51 Y51 N54 26.14(12)
O59 Y51 N54 153.83(17)
O54 Y51 N54 74.53(15)
O53 Y51 N54 26.35(11)
N53 Y51 N54 97.71(13)
N52 Y51 N54 92.35(14)
N56 Y51 N54 176.74(19)
N55 Y51 N54 79.45(15)
N54 O51 Y51 96.6(3)
N54 O53 Y51 95.7(3)
N55 O54 Y51 94.6(3)
N55 O56 Y51 96.6(3)
N56 O57 Y51 97.1(5)
N56 O59 Y51 92.1(5)
C51 N51 C79 119.6(5)
C51 N51 Y51 120.5(3)
C79 N51 Y51 117.1(3)
C52 N52 C53 118.0(4)
C52 N52 Y51 116.2(3)
C53 N52 Y51 125.8(3)
C78 N53 C77 118.2(4)
C78 N53 Y51 112.5(3)
C77 N53 Y51 128.0(3)
O52 N54 O51 122.2(4)
O52 N54 O53 122.7(4)
O51 N54 O53 115.1(4)
O52 N54 Y51 177.0(3)
O51 N54 Y51 57.2(2)
O53 N54 Y51 57.9(2)
O55 N55 O56 120.9(6)
O55 N55 O54 123.0(5)
O56 N55 O54 115.9(5)
O55 N55 Y51 172.9(6)
O56 N55 Y51 57.2(3)
O54 N55 Y51 58.7(3)
O58 N56 O57 122.5(11)
O58 N56 O59 121.5(11)
O57 N56 O59 116.0(6)
O58 N56 Y51 171.9(10)
O57 N56 Y51 56.5(4)
O59 N56 Y51 60.2(3)
C83 N57 C90 120.3(5)
C83 N57 C86 120.3(5)
C90 N57 C86 118.9(5)
N51 C51 C64 122.8(4)
N51 C51 C52 116.6(5)
C64 C51 C52 120.6(5)
N52 C52 C61 124.1(4)
N52 C52 C51 116.7(4)
C61 C52 C51 119.2(5)
N52 C53 C54 119.0(5)
N52 C53 C58 120.8(5)
C54 C53 C58 120.1(4)
C55 C54 C53 120.9(5)
C55 C54 H54 119.6
C53 C54 H54 119.6
C54 C55 C56 119.9(5)
C54 C55 H55 120.0
C56 C55 H55 120.0
C57 C56 C55 120.5(5)
C57 C56 H56 119.8
C55 C56 H56 119.8
C56 C57 C58 121.6(5)
C56 C57 H57 119.2
C58 C57 H57 119.2
C59 C58 C53 120.0(4)
C59 C58 C57 123.0(5)
C53 C58 C57 117.0(5)
C61 C59 C58 117.9(5)
C61 C59 C60 122.2(5)
C58 C59 C60 119.9(4)
C59 C60 H60A 109.5
C59 C60 H60B 109.5
H60A C60 H60B 109.5
C59 C60 H60C 109.5
H60A C60 H60C 109.5
H60B C60 H60C 109.5
C59 C61 C52 118.9(5)
C59 C61 C62 123.8(5)
C52 C61 C62 117.3(4)
C61 C62 C63 113.0(4)
C61 C62 H62A 109.0
C63 C62 H62A 109.0
C61 C62 H62B 109.0
C63 C62 H62B 109.0
H62A C62 H62B 107.8
C64 C63 C62 112.0(5)
C64 C63 H63A 109.2
C62 C63 H63A 109.2
C64 C63 H63B 109.2
C62 C63 H63B 109.2
H63A C63 H63B 107.9
C51 C64 C65 118.1(5)
C51 C64 C63 118.6(4)
C65 C64 C63 123.2(5)
C66 C65 C64 118.3(5)
C66 C65 C80 121.3(4)
C64 C65 C80 120.3(5)
C79 C66 C65 118.8(4)
C79 C66 C67 117.6(5)
C65 C66 C67 123.6(5)
C68 C67 C66 119.5(6)
C68 C67 H67A 107.4
C66 C67 H67A 107.4
C68 C67 H67B 107.4
C66 C67 H67B 107.4
H67A C67 H67B 107.0
C67 C68 C69 121.0(7)
C67 C68 H68A 107.1
C69 C68 H68A 107.1
C67 C68 H68B 107.1
C69 C68 H68B 107.1
H68A C68 H68B 106.8
C70 C69 C78 117.7(6)
C70 C69 C68 125.6(6)
C78 C69 C68 116.6(6)
C69 C70 C72 119.6(5)
C69 C70 C71 121.4(7)
C72 C70 C71 119.0(7)
C70 C71 H71A 109.5
C70 C71 H71B 109.5
H71A C71 H71B 109.5
C70 C71 H71C 109.5
H71A C71 H71C 109.5
H71B C71 H71C 109.5
C77 C72 C73 118.8(6)
C77 C72 C70 118.1(6)
C73 C72 C70 123.1(5)
C74 C73 C72 121.8(5)
C74 C73 H73 119.1
C72 C73 H73 119.1
C73 C74 C75 119.4(6)
C73 C74 H74 120.3
C75 C74 H74 120.3
C76 C75 C74 120.9(7)
C76 C75 H75 119.5
C74 C75 H75 119.5
C75 C76 C77 120.4(6)
C75 C76 H76 119.8
C77 C76 H76 119.8
N53 C77 C72 122.2(5)
N53 C77 C76 119.0(5)
C72 C77 C76 118.7(5)
N53 C78 C69 123.7(5)
N53 C78 C79 117.8(4)
C69 C78 C79 118.4(5)
N51 C79 C66 122.2(5)
N51 C79 C78 115.6(5)
C66 C79 C78 122.0(4)
C85 C80 C81 116.8(5)
C85 C80 C65 121.6(4)
C81 C80 C65 121.5(5)
C82 C81 C80 121.9(5)
C82 C81 H81 119.0
C80 C81 H81 119.0
C81 C82 C83 120.8(5)
C81 C82 H82 119.6
C83 C82 H82 119.6
N57 C83 C82 121.3(5)
N57 C83 C84 121.2(5)
C82 C83 C84 117.5(5)
C85 C84 C83 121.1(5)
C85 C84 H84 119.4
C83 C84 H84 119.4
C80 C85 C84 121.8(5)
C80 C85 H85 119.1
C84 C85 H85 119.1
N57 C86 C87 113.5(5)
N57 C86 H86A 108.9
C87 C86 H86A 108.9
N57 C86 H86B 108.9
C87 C86 H86B 108.9
H86A C86 H86B 107.7
C86 C87 C88 113.3(5)
C86 C87 H87A 108.9
C88 C87 H87A 108.9
C86 C87 H87B 108.9
C88 C87 H87B 108.9
H87A C87 H87B 107.7
C89 C88 C87 115.2(5)
C89 C88 H88A 108.5
C87 C88 H88A 108.5
C89 C88 H88B 108.5
C87 C88 H88B 108.5
H88A C88 H88B 107.5
C88 C89 H89A 109.5
C88 C89 H89B 109.5
H89A C89 H89B 109.5
C88 C89 H89C 109.5
H89A C89 H89C 109.5
H89B C89 H89C 109.5
N57 C90 C91 113.1(7)
N57 C90 H90A 108.9
C91 C90 H90A 108.9
N57 C90 H90B 108.9
C91 C90 H90B 109.0
H90A C90 H90B 107.8
C92 C91 C90 113.0(7)
C92 C91 H91A 109.0
C90 C91 H91A 109.0
C92 C91 H91B 109.0
C90 C91 H91B 109.0
H91A C91 H91B 107.8
C93 C92 C91 118.3(9)
C93 C92 H92A 107.8
C91 C92 H92A 107.7
C93 C92 H92B 107.7
C91 C92 H92B 107.7
H92A C92 H92B 107.1
C92 C93 H93A 109.4
C92 C93 H93B 109.5
H93A C93 H93B 109.5
C92 C93 H93C 109.5
H93A C93 H93C 109.5
H93B C93 H93C 109.5

loop_
_geom_bond_atom_site_label_1
_geom_bond_atom_site_label_2
_geom_bond_distance
N101 C101 1.114(18)
C101 C102 1.32(2)
Y1 N1 2.365(4)
Y1 O3 2.369(4)
Y1 O4 2.376(4)
Y1 O9 2.428(4)
Y1 O6 2.431(4)
Y1 O1 2.454(4)
Y1 O7 2.465(4)
Y1 N3 2.503(4)
Y1 N2 2.513(4)
Y1 N6 2.822(5)
Y1 N5 2.842(5)
Y1 N7 2.878(5)
O1 N5 1.263(6)
O2 N5 1.215(6)
O3 N5 1.285(7)
O4 N6 1.274(6)
O5 N6 1.218(6)
O6 N6 1.273(6)
O7 N7 1.273(6)
O8 N7 1.217(6)
O9 N7 1.288(5)
N1 C29 1.349(6)
N1 C1 1.354(6)
N2 C2 1.321(6)
N2 C3 1.389(6)
N3 C28 1.328(6)
N3 C27 1.385(6)
N4 C33 1.381(7)
N4 C40 1.432(8)
N4 C36 1.484(8)
C1 C14 1.380(7)
C1 C2 1.493(6)
C2 C11 1.412(7)
C3 C4 1.403(8)
C3 C8 1.416(7)
C4 C5 1.373(9)
C4 H4 0.9300
C5 C6 1.399(10)
C5 H5 0.9300
C6 C7 1.335(9)
C6 H6 0.9300
C7 C8 1.429(7)
C7 H7 0.9300
C8 C9 1.402(7)
C9 C11 1.390(7)
C9 C10 1.516(7)
C10 H10A 0.9600
C10 H10B 0.9600
C10 H10C 0.9600
C11 C12 1.499(7)
C12 C13 1.425(8)
C12 H12A 0.9700
C12 H12B 0.9700
C13 C14 1.500(7)
C13 H13A 0.9700
C13 H13B 0.9700
C14 C15 1.397(7)
C15 C16 1.405(6)
C15 C30 1.489(7)
C16 C29 1.399(6)
C16 C17 1.498(6)
C17 C18 1.523(7)
C17 H17A 0.9700
C17 H17B 0.9700
C18 C19 1.515(7)
C18 H18A 0.9700
C18 H18B 0.9700
C19 C20 1.389(7)
C19 C28 1.408(6)
C20 C22 1.408(7)
C20 C21 1.504(7)
C21 H21A 0.9600
C21 H21B 0.9600
C21 H21C 0.9600
C22 C27 1.423(7)
C22 C23 1.434(6)
C23 C24 1.360(8)
C23 H23 0.9300
C24 C25 1.412(8)
C24 H24 0.9300
C25 C26 1.382(7)
C25 H25 0.9300
C26 C27 1.414(7)
C26 H26 0.9300
C28 C29 1.490(6)
C30 C31 1.380(7)
C30 C35 1.389(8)
C31 C32 1.374(7)
C31 H31 0.9300
C32 C33 1.396(8)
C32 H32 0.9300
C33 C34 1.408(8)
C34 C35 1.388(7)
C34 H34 0.9300
C35 H35 0.9300
C36 C37 1.520(9)
C36 H36A 0.9700
C36 H36B 0.9700
C37 C38 1.550(10)
C37 H37A 0.9700
C37 H37B 0.9700
C38 C39 1.486(9)
C38 H38A 0.9700
C38 H38B 0.9700
C39 H39A 0.9600
C39 H39B 0.9600
C39 H39C 0.9600
C40 C41 1.542(14)
C40 H40A 0.9700
C40 H40B 0.9700
C41 C42 1.168(19)
C41 H41A 0.9700
C41 H41B 0.9700
C42 C43 1.409(17)
C42 H42A 0.9700
C42 H42B 0.9700
C43 H43A 0.9600
C43 H43B 0.9600
C43 H43C 0.9600
Y51 O57 2.353(5)
Y51 N51 2.363(4)
Y51 O56 2.398(4)
Y51 O51 2.428(4)
Y51 O59 2.431(5)
Y51 O54 2.430(4)
Y51 O53 2.443(4)
Y51 N53 2.502(4)
Y51 N52 2.523(4)
Y51 N56 2.799(7)
Y51 N55 2.833(6)
Y51 N54 2.869(5)
O51 N54 1.273(5)
O52 N54 1.214(6)
O53 N54 1.280(5)
O54 N55 1.275(6)
O55 N55 1.210(7)
O56 N55 1.256(6)
O57 N56 1.253(10)
O58 N56 1.226(10)
O59 N56 1.302(11)
N51 C51 1.329(7)
N51 C79 1.351(6)
N52 C52 1.325(7)
N52 C53 1.382(6)
N53 C78 1.327(7)
N53 C77 1.381(7)
N57 C83 1.372(7)
N57 C90 1.455(9)
N57 C86 1.470(7)
C51 C64 1.401(8)
C51 C52 1.502(6)
C52 C61 1.421(7)
C53 C54 1.407(7)
C53 C58 1.421(7)
C54 C55 1.360(7)
C54 H54 0.9300
C55 C56 1.409(8)
C55 H55 0.9300
C56 C57 1.357(8)
C56 H56 0.9300
C57 C58 1.427(7)
C57 H57 0.9300
C58 C59 1.413(7)
C59 C61 1.385(7)
C59 C60 1.500(7)
C60 H60A 0.9600
C60 H60B 0.9600
C60 H60C 0.9600
C61 C62 1.505(7)
C62 C63 1.528(8)
C62 H62A 0.9700
C62 H62B 0.9700
C63 C64 1.499(7)
C63 H63A 0.9700
C63 H63B 0.9700
C64 C65 1.418(7)
C65 C66 1.411(7)
C65 C80 1.486(7)
C66 C79 1.392(8)
C66 C67 1.506(7)
C67 C68 1.326(10)
C67 H67A 0.9700
C67 H67B 0.9700
C68 C69 1.504(11)
C68 H68A 0.9700
C68 H68B 0.9700
C69 C70 1.396(10)
C69 C78 1.413(7)
C70 C72 1.418(10)
C70 C71 1.519(8)
C71 H71A 0.9600
C71 H71B 0.9600
C71 H71C 0.9600
C72 C77 1.399(7)
C72 C73 1.411(9)
C73 C74 1.341(9)
C73 H73 0.9300
C74 C75 1.404(9)
C74 H74 0.9300
C75 C76 1.354(9)
C75 H75 0.9300
C76 C77 1.415(9)
C76 H76 0.9300
C78 C79 1.474(8)
C80 C85 1.376(8)
C80 C81 1.407(7)
C81 C82 1.384(8)
C81 H81 0.9300
C82 C83 1.390(8)
C82 H82 0.9300
C83 C84 1.400(7)
C84 C85 1.390(8)
C84 H84 0.9300
C85 H85 0.9300
C86 C87 1.507(8)
C86 H86A 0.9700
C86 H86B 0.9700
C87 C88 1.530(8)
C87 H87A 0.9700
C87 H87B 0.9700
C88 C89 1.482(9)
C88 H88A 0.9700
C88 H88B 0.9700
C89 H89A 0.9600
C89 H89B 0.9600
C89 H89C 0.9600
C90 C91 1.550(10)
C90 H90A 0.9700
C90 H90B 0.9700
C91 C92 1.524(12)
C91 H91A 0.9700
C91 H91B 0.9700
C92 C93 1.489(13)
C92 H92A 0.9700
C92 H92B 0.9700
C93 H93A 0.9600
C93 H93B 0.9600
C93 H93C 0.9600

loop_
_geom_torsion_atom_site_label_1
_geom_torsion_atom_site_label_2
_geom_torsion_atom_site_label_3
_geom_torsion_atom_site_label_4
_geom_torsion
N1 Y1 O1 N5 -173.8(3)
O3 Y1 O1 N5 0.9(3)
O4 Y1 O1 N5 -24.9(3)
O9 Y1 O1 N5 141.4(3)
O6 Y1 O1 N5 40.0(3)
O7 Y1 O1 N5 -134.4(3)
N3 Y1 O1 N5 115.5(3)
N2 Y1 O1 N5 -103.0(3)
N6 Y1 O1 N5 9.7(4)
N7 Y1 O1 N5 -173.3(3)
N1 Y1 O3 N5 5.3(4)
O4 Y1 O3 N5 159.1(3)
O9 Y1 O3 N5 -132.3(3)
O6 Y1 O3 N5 -146.3(3)
O1 Y1 O3 N5 -0.9(3)
O7 Y1 O3 N5 118.3(3)
N3 Y1 O3 N5 -63.2(3)
N2 Y1 O3 N5 67.9(3)
N6 Y1 O3 N5 -173.9(3)
N7 Y1 O3 N5 169.3(4)
N1 Y1 O4 N6 -140.1(3)
O3 Y1 O4 N6 80.1(4)
O9 Y1 O4 N6 -70.9(3)
O6 Y1 O4 N6 0.4(3)
O1 Y1 O4 N6 100.7(4)
O7 Y1 O4 N6 -122.3(4)
N3 Y1 O4 N6 -12.0(5)
N2 Y1 O4 N6 170.7(3)
N5 Y1 O4 N6 89.6(4)
N7 Y1 O4 N6 -96.5(4)
N1 Y1 O6 N6 138.2(3)
O3 Y1 O6 N6 -88.3(3)
O4 Y1 O6 N6 -0.4(3)
O9 Y1 O6 N6 99.3(3)
O1 Y1 O6 N6 -119.5(3)
O7 Y1 O6 N6 56.4(3)
N3 Y1 O6 N6 171.4(3)
N2 Y1 O6 N6 -16.8(4)
N5 Y1 O6 N6 -102.8(3)
N7 Y1 O6 N6 78.3(3)
N1 Y1 O7 N7 -88.1(3)
O3 Y1 O7 N7 144.2(3)
O4 Y1 O7 N7 102.2(3)
O9 Y1 O7 N7 2.4(3)
O6 Y1 O7 N7 57.9(3)
O1 Y1 O7 N7 -127.2(3)
N3 Y1 O7 N7 -34.2(3)
N2 Y1 O7 N7 -159.8(3)
N6 Y1 O7 N7 79.9(3)
N5 Y1 O7 N7 -165.4(3)
N1 Y1 O9 N7 73.8(3)
O3 Y1 O9 N7 -140.5(3)
O4 Y1 O9 N7 -74.0(3)
O6 Y1 O9 N7 -126.3(3)
O1 Y1 O9 N7 116.6(3)
O7 Y1 O9 N7 -2.4(3)
N3 Y1 O9 N7 142.9(3)
N2 Y1 O9 N7 16.4(3)
N6 Y1 O9 N7 -99.5(3)
N5 Y1 O9 N7 161.6(4)
O3 Y1 N1 C29 -102.4(3)
O4 Y1 N1 C29 128.1(4)
O9 Y1 N1 C29 56.7(3)
O6 Y1 N1 C29 19.0(5)
O1 Y1 N1 C29 -97.2(3)
O7 Y1 N1 C29 110.3(3)
N3 Y1 N1 C29 -17.3(3)
N2 Y1 N1 C29 -176.8(4)
N6 Y1 N1 C29 75.3(5)
N5 Y1 N1 C29 -100.0(3)
N7 Y1 N1 C29 83.1(3)
O3 Y1 N1 C1 82.0(4)
O4 Y1 N1 C1 -47.5(5)
O9 Y1 N1 C1 -118.9(4)
O6 Y1 N1 C1 -156.6(3)
O1 Y1 N1 C1 87.2(3)
O7 Y1 N1 C1 -65.3(3)
N3 Y1 N1 C1 167.1(4)
N2 Y1 N1 C1 7.7(3)
N6 Y1 N1 C1 -100.3(5)
N5 Y1 N1 C1 84.4(3)
N7 Y1 N1 C1 -92.5(4)
N1 Y1 N2 C2 -8.5(3)
O3 Y1 N2 C2 -136.1(4)
O4 Y1 N2 C2 144.0(4)
O9 Y1 N2 C2 55.6(4)
O6 Y1 N2 C2 157.1(3)
O1 Y1 N2 C2 -85.4(4)
O7 Y1 N2 C2 71.7(4)
N3 Y1 N2 C2 -33.6(4)
N6 Y1 N2 C2 148.7(3)
N5 Y1 N2 C2 -111.3(4)
N7 Y1 N2 C2 62.9(4)
N1 Y1 N2 C3 179.6(5)
O3 Y1 N2 C3 52.0(4)
O4 Y1 N2 C3 -27.9(4)
O9 Y1 N2 C3 -116.2(4)
O6 Y1 N2 C3 -14.8(6)
O1 Y1 N2 C3 102.8(4)
O7 Y1 N2 C3 -100.2(4)
N3 Y1 N2 C3 154.5(4)
N6 Y1 N2 C3 -23.2(5)
N5 Y1 N2 C3 76.8(4)
N7 Y1 N2 C3 -109.0(4)
N1 Y1 N3 C28 22.3(3)
O3 Y1 N3 C28 146.2(3)
O4 Y1 N3 C28 -129.0(3)
O9 Y1 N3 C28 -64.6(3)
O6 Y1 N3 C28 -139.0(3)
O1 Y1 N3 C28 99.0(3)
O7 Y1 N3 C28 -34.7(3)
N2 Y1 N3 C28 47.4(4)
N6 Y1 N3 C28 -134.8(3)
N5 Y1 N3 C28 122.6(3)
N7 Y1 N3 C28 -49.1(3)
N1 Y1 N3 C27 -177.4(4)
O3 Y1 N3 C27 -53.4(4)
O4 Y1 N3 C27 31.3(5)
O9 Y1 N3 C27 95.7(4)
O6 Y1 N3 C27 21.4(4)
O1 Y1 N3 C27 -100.7(4)
O7 Y1 N3 C27 125.6(3)
N2 Y1 N3 C27 -152.3(3)
N6 Y1 N3 C27 25.5(4)
N5 Y1 N3 C27 -77.1(4)
N7 Y1 N3 C27 111.3(4)
Y1 O1 N5 O2 178.6(4)
Y1 O1 N5 O3 -1.4(4)
Y1 O3 N5 O2 -178.6(4)
Y1 O3 N5 O1 1.5(5)
N1 Y1 N5 O2 -145(9)
O3 Y1 N5 O2 30(9)
O4 Y1 N5 O2 9(9)
O9 Y1 N5 O2 130(9)
O6 Y1 N5 O2 63(9)
O1 Y1 N5 O2 -151(9)
O7 Y1 N5 O2 -75(9)
N3 Y1 N5 O2 148(9)
N2 Y1 N5 O2 -80(9)
N6 Y1 N5 O2 36(9)
N7 Y1 N5 O2 -125(9)
N1 Y1 N5 O1 6.0(3)
O3 Y1 N5 O1 -178.4(5)
O4 Y1 N5 O1 160.3(3)
O9 Y1 N5 O1 -78.2(4)
O6 Y1 N5 O1 -145.5(3)
O7 Y1 N5 O1 76.6(4)
N3 Y1 N5 O1 -60.5(3)
N2 Y1 N5 O1 71.2(3)
N6 Y1 N5 O1 -172.3(3)
N7 Y1 N5 O1 26.7(11)
N1 Y1 N5 O3 -175.6(3)
O4 Y1 N5 O3 -21.3(3)
O9 Y1 N5 O3 100.2(5)
O6 Y1 N5 O3 32.9(3)
O1 Y1 N5 O3 178.4(5)
O7 Y1 N5 O3 -105.0(4)
N3 Y1 N5 O3 117.9(3)
N2 Y1 N5 O3 -110.4(3)
N6 Y1 N5 O3 6.1(3)
N7 Y1 N5 O3 -154.9(9)
Y1 O4 N6 O5 -179.9(5)
Y1 O4 N6 O6 -0.7(5)
Y1 O6 N6 O5 179.9(5)
Y1 O6 N6 O4 0.7(5)
N1 Y1 N6 O5 90(16)
O3 Y1 N6 O5 -92(16)
O4 Y1 N6 O5 2(16)
O9 Y1 N6 O5 108(16)
O6 Y1 N6 O5 -177(100)
O1 Y1 N6 O5 -100(16)
O7 Y1 N6 O5 56(16)
N3 Y1 N6 O5 173(100)
N2 Y1 N6 O5 -8(16)
N5 Y1 N6 O5 -95(16)
N7 Y1 N6 O5 82(16)
N1 Y1 N6 O4 87.7(5)
O3 Y1 N6 O4 -94.3(4)
O9 Y1 N6 O4 106.3(4)
O6 Y1 N6 O4 -179.3(5)
O1 Y1 N6 O4 -101.5(4)
O7 Y1 N6 O4 54.4(4)
N3 Y1 N6 O4 171.4(3)
N2 Y1 N6 O4 -10.5(4)
N5 Y1 N6 O4 -97.1(4)
N7 Y1 N6 O4 80.2(4)
N1 Y1 N6 O6 -93.0(5)
O3 Y1 N6 O6 85.0(3)
O4 Y1 N6 O6 179.3(5)
O9 Y1 N6 O6 -74.4(3)
O1 Y1 N6 O6 77.8(3)
O7 Y1 N6 O6 -126.3(3)
N3 Y1 N6 O6 -9.3(3)
N2 Y1 N6 O6 168.8(3)
N5 Y1 N6 O6 82.2(3)
N7 Y1 N6 O6 -100.5(3)
Y1 O7 N7 O8 175.7(4)
Y1 O7 N7 O9 -4.0(4)
Y1 O9 N7 O8 -175.6(4)
Y1 O9 N7 O7 4.1(4)
N1 Y1 N7 O8 -24(5)
O3 Y1 N7 O8 169(5)
O4 Y1 N7 O8 179(100)
O9 Y1 N7 O8 76(5)
O6 Y1 N7 O8 126(5)
O1 Y1 N7 O8 -25(6)
O7 Y1 N7 O8 -109(5)
N3 Y1 N7 O8 41(5)
N2 Y1 N7 O8 -90(5)
N6 Y1 N7 O8 153(5)
N5 Y1 N7 O8 -46(6)
N1 Y1 N7 O7 84.1(3)
O3 Y1 N7 O7 -82.3(5)
O4 Y1 N7 O7 -72.2(3)
O9 Y1 N7 O7 -175.7(5)
O6 Y1 N7 O7 -125.0(3)
O1 Y1 N7 O7 83.6(4)
N3 Y1 N7 O7 149.4(3)
N2 Y1 N7 O7 18.8(3)
N6 Y1 N7 O7 -98.7(3)
N5 Y1 N7 O7 62.7(10)
N1 Y1 N7 O9 -100.3(3)
O3 Y1 N7 O9 93.3(5)
O4 Y1 N7 O9 103.5(3)
O6 Y1 N7 O9 50.7(3)
O1 Y1 N7 O9 -100.7(3)
O7 Y1 N7 O9 175.7(5)
N3 Y1 N7 O9 -34.9(3)
N2 Y1 N7 O9 -165.6(3)
N6 Y1 N7 O9 76.9(3)
N5 Y1 N7 O9 -121.6(9)
C29 N1 C1 C14 -0.1(7)
Y1 N1 C1 C14 175.4(4)
C29 N1 C1 C2 178.1(4)
Y1 N1 C1 C2 -6.4(5)
C3 N2 C2 C11 0.9(7)
Y1 N2 C2 C11 -171.5(4)
C3 N2 C2 C1 -178.8(5)
Y1 N2 C2 C1 8.7(5)
N1 C1 C2 N2 -2.1(6)
C14 C1 C2 N2 176.1(5)
N1 C1 C2 C11 178.2(4)
C14 C1 C2 C11 -3.6(7)
C2 N2 C3 C4 177.7(6)
Y1 N2 C3 C4 -10.5(8)
C2 N2 C3 C8 -2.1(8)
Y1 N2 C3 C8 169.6(4)
N2 C3 C4 C5 179.3(8)
C8 C3 C4 C5 -0.9(11)
C3 C4 C5 C6 0.4(14)
C4 C5 C6 C7 0.1(15)
C5 C6 C7 C8 0.0(12)
N2 C3 C8 C9 0.0(8)
C4 C3 C8 C9 -179.8(6)
N2 C3 C8 C7 -179.3(5)
C4 C3 C8 C7 0.9(9)
C6 C7 C8 C9 -179.8(6)
C6 C7 C8 C3 -0.5(9)
C3 C8 C9 C11 3.3(8)
C7 C8 C9 C11 -177.4(5)
C3 C8 C9 C10 -175.6(5)
C7 C8 C9 C10 3.7(8)
C8 C9 C11 C2 -4.5(7)
C10 C9 C11 C2 174.4(5)
C8 C9 C11 C12 178.0(5)
C10 C9 C11 C12 -3.2(8)
N2 C2 C11 C9 2.5(7)
C1 C2 C11 C9 -177.8(4)
N2 C2 C11 C12 -180.0(5)
C1 C2 C11 C12 -0.2(7)
C9 C11 C12 C13 -168.4(7)
C2 C11 C12 C13 14.1(9)
C11 C12 C13 C14 -23.3(11)
N1 C1 C14 C15 -3.7(7)
C2 C1 C14 C15 178.2(4)
N1 C1 C14 C13 172.2(6)
C2 C1 C14 C13 -5.9(8)
C12 C13 C14 C1 19.5(10)
C12 C13 C14 C15 -164.7(6)
C1 C14 C15 C16 4.6(7)
C13 C14 C15 C16 -171.3(6)
C1 C14 C15 C30 -173.1(5)
C13 C14 C15 C30 11.1(8)
C14 C15 C16 C29 -1.7(7)
C30 C15 C16 C29 175.9(4)
C14 C15 C16 C17 174.6(5)
C30 C15 C16 C17 -7.7(7)
C29 C16 C17 C18 -26.2(6)
C15 C16 C17 C18 157.6(5)
C16 C17 C18 C19 45.2(6)
C17 C18 C19 C20 147.3(5)
C17 C18 C19 C28 -37.3(6)
C28 C19 C20 C22 1.9(7)
C18 C19 C20 C22 177.2(4)
C28 C19 C20 C21 -178.2(4)
C18 C19 C20 C21 -2.9(7)
C19 C20 C22 C27 -2.3(7)
C21 C20 C22 C27 177.8(4)
C19 C20 C22 C23 178.5(4)
C21 C20 C22 C23 -1.4(7)
C20 C22 C23 C24 179.4(5)
C27 C22 C23 C24 0.2(7)
C22 C23 C24 C25 1.3(8)
C23 C24 C25 C26 -1.8(8)
C24 C25 C26 C27 0.7(8)
C28 N3 C27 C26 -175.8(4)
Y1 N3 C27 C26 24.5(6)
C28 N3 C27 C22 4.6(6)
Y1 N3 C27 C22 -155.1(3)
C25 C26 C27 N3 -178.8(5)
C25 C26 C27 C22 0.8(7)
C20 C22 C27 N3 -0.9(7)
C23 C22 C27 N3 178.3(4)
C20 C22 C27 C26 179.5(4)
C23 C22 C27 C26 -1.2(7)
C27 N3 C28 C19 -5.2(7)
Y1 N3 C28 C19 156.8(4)
C27 N3 C28 C29 172.7(4)
Y1 N3 C28 C29 -25.3(5)
C20 C19 C28 N3 2.0(7)
C18 C19 C28 N3 -173.5(4)
C20 C19 C28 C29 -175.8(4)
C18 C19 C28 C29 8.6(7)
C1 N1 C29 C16 3.2(7)
Y1 N1 C29 C16 -172.5(3)
C1 N1 C29 C28 -172.9(4)
Y1 N1 C29 C28 11.4(5)
C15 C16 C29 N1 -2.2(7)
C17 C16 C29 N1 -178.6(4)
C15 C16 C29 C28 173.7(4)
C17 C16 C29 C28 -2.7(7)
N3 C28 C29 N1 10.5(6)
C19 C28 C29 N1 -171.5(4)
N3 C28 C29 C16 -165.6(4)
C19 C28 C29 C16 12.4(7)
C14 C15 C30 C31 95.0(6)
C16 C15 C30 C31 -82.6(6)
C14 C15 C30 C35 -83.0(7)
C16 C15 C30 C35 99.4(6)
C35 C30 C31 C32 -0.9(8)
C15 C30 C31 C32 -179.0(5)
C30 C31 C32 C33 0.3(9)
C40 N4 C33 C32 -177.4(6)
C36 N4 C33 C32 -2.2(8)
C40 N4 C33 C34 4.0(9)
C36 N4 C33 C34 179.2(5)
C31 C32 C33 N4 -177.7(5)
C31 C32 C33 C34 1.0(8)
N4 C33 C34 C35 177.0(5)
C32 C33 C34 C35 -1.7(8)
C31 C30 C35 C34 0.1(8)
C15 C30 C35 C34 178.2(5)
C33 C34 C35 C30 1.2(8)
C33 N4 C36 C37 -78.9(7)
C40 N4 C36 C37 96.5(7)
N4 C36 C37 C38 162.4(5)
C36 C37 C38 C39 55.4(7)
C33 N4 C40 C41 85.2(9)
C36 N4 C40 C41 -90.0(9)
N4 C40 C41 C42 -167(3)
C40 C41 C42 C43 -172(2)
O57 Y51 O51 N54 -136.2(3)
N51 Y51 O51 N54 89.1(3)
O56 Y51 O51 N54 -50.3(3)
O59 Y51 O51 N54 135.5(3)
O54 Y51 O51 N54 -91.9(3)
O53 Y51 O51 N54 1.6(2)
N53 Y51 O51 N54 36.0(3)
N52 Y51 O51 N54 159.6(3)
N56 Y51 O51 N54 -176.4(5)
N55 Y51 O51 N54 -70.2(3)
O57 Y51 O53 N54 120.4(4)
N51 Y51 O53 N54 -82.7(3)
O56 Y51 O53 N54 125.2(3)
O51 Y51 O53 N54 -1.6(2)
O59 Y51 O53 N54 -130.0(4)
O54 Y51 O53 N54 71.7(3)
N53 Y51 O53 N54 -151.1(3)
N52 Y51 O53 N54 -24.5(3)
N56 Y51 O53 N54 176.0(6)
N55 Y51 O53 N54 98.0(3)
O57 Y51 O54 N55 -84.4(4)
N51 Y51 O54 N55 126.4(4)
O56 Y51 O54 N55 -1.8(4)
O51 Y51 O54 N55 124.5(4)
O59 Y51 O54 N55 -92.4(4)
O53 Y51 O54 N55 71.4(4)
N53 Y51 O54 N55 10.7(5)
N52 Y51 O54 N55 -172.8(4)
N56 Y51 O54 N55 -85.1(4)
N54 Y51 O54 N55 97.3(4)
O57 Y51 O56 N55 85.7(4)
N51 Y51 O56 N55 -138.1(4)
O51 Y51 O56 N55 -50.5(4)
O59 Y51 O56 N55 125.6(4)
O54 Y51 O56 N55 1.8(4)
O53 Y51 O56 N55 -91.7(4)
N53 Y51 O56 N55 -168.6(4)
N52 Y51 O56 N55 20.4(5)
N56 Y51 O56 N55 106.4(4)
N54 Y51 O56 N55 -70.4(4)
N51 Y51 O57 N56 -18.3(7)
O56 Y51 O57 N56 127.3(6)
O51 Y51 O57 N56 -135.3(5)
O59 Y51 O57 N56 -5.9(5)
O54 Y51 O57 N56 -178.3(6)
O53 Y51 O57 N56 132.0(6)
N53 Y51 O57 N56 51.6(6)
N52 Y51 O57 N56 -79.0(6)
N55 Y51 O57 N56 154.3(6)
N54 Y51 O57 N56 -174.8(5)
O57 Y51 O59 N56 5.6(5)
N51 Y51 O59 N56 175.7(5)
O56 Y51 O59 N56 -44.8(5)
O51 Y51 O59 N56 129.1(5)
O54 Y51 O59 N56 15.3(6)
O53 Y51 O59 N56 -136.0(4)
N53 Y51 O59 N56 -114.7(5)
N52 Y51 O59 N56 106.3(5)
N55 Y51 O59 N56 -18.4(5)
N54 Y51 O59 N56 173.6(4)
O57 Y51 N51 C51 -84.7(5)
O56 Y51 N51 C51 155.1(4)
O51 Y51 N51 C51 57.3(4)
O59 Y51 N51 C51 -95.0(4)
O54 Y51 N51 C51 55.4(5)
O53 Y51 N51 C51 110.8(4)
N53 Y51 N51 C51 -172.0(5)
N52 Y51 N51 C51 -13.7(4)
N56 Y51 N51 C51 -93.0(4)
N55 Y51 N51 C51 112.2(5)
N54 Y51 N51 C51 84.1(4)
O57 Y51 N51 C79 114.3(4)
O56 Y51 N51 C79 -5.9(5)
O51 Y51 N51 C79 -103.7(4)
O59 Y51 N51 C79 104.0(4)
O54 Y51 N51 C79 -105.6(4)
O53 Y51 N51 C79 -50.2(4)
N53 Y51 N51 C79 27.0(4)
N52 Y51 N51 C79 -174.7(4)
N56 Y51 N51 C79 106.0(4)
N55 Y51 N51 C79 -48.8(6)
N54 Y51 N51 C79 -76.9(4)
O57 Y51 N52 C52 138.0(4)
N51 Y51 N52 C52 5.4(4)
O56 Y51 N52 C52 -160.1(4)
O51 Y51 N52 C52 -79.3(4)
O59 Y51 N52 C52 85.5(4)
O54 Y51 N52 C52 -145.2(4)
O53 Y51 N52 C52 -59.9(4)
N53 Y51 N52 C52 31.5(4)
N56 Y51 N52 C52 112.1(4)
N55 Y51 N52 C52 -149.2(4)
N54 Y51 N52 C52 -70.5(4)
O57 Y51 N52 C53 -43.8(4)
N51 Y51 N52 C53 -176.4(4)
O56 Y51 N52 C53 18.1(6)
O51 Y51 N52 C53 98.9(4)
O59 Y51 N52 C53 -96.3(4)
O54 Y51 N52 C53 33.0(4)
O53 Y51 N52 C53 118.3(4)
N53 Y51 N52 C53 -150.3(4)
N56 Y51 N52 C53 -69.7(5)
N55 Y51 N52 C53 29.0(5)
N54 Y51 N52 C53 107.7(4)
O57 Y51 N53 C78 -152.8(4)
N51 Y51 N53 C78 -25.5(4)
O56 Y51 N53 C78 134.0(4)
O51 Y51 N53 C78 32.6(4)
O59 Y51 N53 C78 -107.3(4)
O54 Y51 N53 C78 123.9(4)
O53 Y51 N53 C78 60.2(4)
N52 Y51 N53 C78 -51.7(4)
N56 Y51 N53 C78 -132.4(4)
N55 Y51 N53 C78 128.8(4)
N54 Y51 N53 C78 47.7(4)
O57 Y51 N53 C77 40.7(5)
N51 Y51 N53 C77 168.0(5)
O56 Y51 N53 C77 -32.6(5)
O51 Y51 N53 C77 -133.9(4)
O59 Y51 N53 C77 86.2(5)
O54 Y51 N53 C77 -42.7(5)
O53 Y51 N53 C77 -106.3(5)
N52 Y51 N53 C77 141.7(4)
N56 Y51 N53 C77 61.1(5)
N55 Y51 N53 C77 -37.7(5)
N54 Y51 N53 C77 -118.8(5)
Y51 O51 N54 O52 176.5(4)
Y51 O51 N54 O53 -2.7(4)
Y51 O53 N54 O52 -176.5(4)
Y51 O53 N54 O51 2.7(4)
O57 Y51 N54 O52 -3(7)
N51 Y51 N54 O52 -165(7)
O56 Y51 N54 O52 52(7)
O51 Y51 N54 O52 -80(7)
O59 Y51 N54 O52 -163(7)
O54 Y51 N54 O52 0(7)
O53 Y51 N54 O52 103(7)
N53 Y51 N54 O52 131(7)
N52 Y51 N54 O52 -99(7)
N56 Y51 N54 O52 -48(9)
N55 Y51 N54 O52 27(7)
O57 Y51 N54 O51 76.6(5)
N51 Y51 N54 O51 -84.9(3)
O56 Y51 N54 O51 132.0(3)
O59 Y51 N54 O51 -82.8(4)
O54 Y51 N54 O51 80.1(3)
O53 Y51 N54 O51 -177.1(4)
N53 Y51 N54 O51 -149.0(3)
N52 Y51 N54 O51 -18.8(3)
N56 Y51 N54 O51 32(5)
N55 Y51 N54 O51 107.0(3)
O57 Y51 N54 O53 -106.3(4)
N51 Y51 N54 O53 92.1(3)
O56 Y51 N54 O53 -50.9(3)
O51 Y51 N54 O53 177.1(4)
O59 Y51 N54 O53 94.2(4)
O54 Y51 N54 O53 -102.8(3)
N53 Y51 N54 O53 28.1(3)
N52 Y51 N54 O53 158.3(3)
N56 Y51 N54 O53 -151(5)
N55 Y51 N54 O53 -75.9(3)
Y51 O56 N55 O55 171.9(6)
Y51 O56 N55 O54 -3.1(6)
Y51 O54 N55 O55 -171.9(7)
Y51 O54 N55 O56 3.1(6)
O57 Y51 N55 O55 -164(4)
N51 Y51 N55 O55 2(4)
O56 Y51 N55 O55 -77(3)
O51 Y51 N55 O55 55(4)
O59 Y51 N55 O55 -145(3)
O54 Y51 N55 O55 107(4)
O53 Y51 N55 O55 3(3)
N53 Y51 N55 O55 -65(4)
N52 Y51 N55 O55 115(3)
N56 Y51 N55 O55 -153(3)
N54 Y51 N55 O55 30(3)
O57 Y51 N55 O56 -87.7(4)
N51 Y51 N55 O56 78.8(5)
O51 Y51 N55 O56 131.7(4)
O59 Y51 N55 O56 -67.8(4)
O54 Y51 N55 O56 -176.7(7)
O53 Y51 N55 O56 80.2(4)
N53 Y51 N55 O56 11.6(4)
N52 Y51 N55 O56 -167.9(3)
N56 Y51 N55 O56 -76.4(4)
N54 Y51 N55 O56 106.8(4)
O57 Y51 N55 O54 89.0(4)
N51 Y51 N55 O54 -104.4(5)
O56 Y51 N55 O54 176.7(7)
O51 Y51 N55 O54 -51.5(4)
O59 Y51 N55 O54 108.9(4)
O53 Y51 N55 O54 -103.0(4)
N53 Y51 N55 O54 -171.7(4)
N52 Y51 N55 O54 8.8(5)
N56 Y51 N55 O54 100.3(4)
N54 Y51 N55 O54 -76.5(4)
Y51 O57 N56 O58 -170.4(11)
Y51 O57 N56 O59 9.9(9)
Y51 O59 N56 O58 170.8(11)
Y51 O59 N56 O57 -9.5(8)
O57 Y51 N56 O58 85(7)
N51 Y51 N56 O58 -109(7)
O56 Y51 N56 O58 35(7)
O51 Y51 N56 O58 163(6)
O59 Y51 N56 O58 -105(7)
O54 Y51 N56 O58 87(7)
O53 Y51 N56 O58 -13(7)
N53 Y51 N56 O58 -44(7)
N52 Y51 N56 O58 -174(7)
N55 Y51 N56 O58 60(7)
N54 Y51 N56 O58 135(5)
N51 Y51 N56 O57 165.4(5)
O56 Y51 N56 O57 -50.7(6)
O51 Y51 N56 O57 78.0(9)
O59 Y51 N56 O57 169.7(9)
O54 Y51 N56 O57 1.7(6)
O53 Y51 N56 O57 -98.1(7)
N53 Y51 N56 O57 -129.8(6)
N52 Y51 N56 O57 100.1(6)
N55 Y51 N56 O57 -25.3(6)
N54 Y51 N56 O57 49(5)
O57 Y51 N56 O59 -169.7(9)
N51 Y51 N56 O59 -4.3(5)
O56 Y51 N56 O59 139.6(5)
O51 Y51 N56 O59 -91.7(6)
O54 Y51 N56 O59 -168.0(4)
O53 Y51 N56 O59 92.1(8)
N53 Y51 N56 O59 60.5(5)
N52 Y51 N56 O59 -69.6(5)
N55 Y51 N56 O59 165.0(4)
N54 Y51 N56 O59 -121(5)
C79 N51 C51 C64 2.3(8)
Y51 N51 C51 C64 -158.2(4)
C79 N51 C51 C52 -179.3(5)
Y51 N51 C51 C52 20.2(6)
C53 N52 C52 C61 4.9(8)
Y51 N52 C52 C61 -176.8(4)
C53 N52 C52 C51 -176.3(4)
Y51 N52 C52 C51 2.1(6)
N51 C51 C52 N52 -14.2(7)
C64 C51 C52 N52 164.2(5)
N51 C51 C52 C61 164.8(5)
C64 C51 C52 C61 -16.8(8)
C52 N52 C53 C54 175.8(5)
Y51 N52 C53 C54 -2.4(7)
C52 N52 C53 C58 -1.9(7)
Y51 N52 C53 C58 179.9(3)
N52 C53 C54 C55 -176.6(5)
C58 C53 C54 C55 1.2(8)
C53 C54 C55 C56 -1.0(9)
C54 C55 C56 C57 0.2(8)
C55 C56 C57 C58 0.4(8)
N52 C53 C58 C59 -2.4(7)
C54 C53 C58 C59 179.9(5)
N52 C53 C58 C57 177.2(4)
C54 C53 C58 C57 -0.5(7)
C56 C57 C58 C59 179.3(5)
C56 C57 C58 C53 -0.3(7)
C53 C58 C59 C61 3.9(7)
C57 C58 C59 C61 -175.7(5)
C53 C58 C59 C60 -176.1(5)
C57 C58 C59 C60 4.3(8)
C58 C59 C61 C52 -1.2(7)
C60 C59 C61 C52 178.8(5)
C58 C59 C61 C62 -179.9(5)
C60 C59 C61 C62 0.2(8)
N52 C52 C61 C59 -3.3(8)
C51 C52 C61 C59 177.8(5)
N52 C52 C61 C62 175.4(5)
C51 C52 C61 C62 -3.5(7)
C59 C61 C62 C63 -144.5(5)
C52 C61 C62 C63 36.8(7)
C61 C62 C63 C64 -50.6(7)
N51 C51 C64 C65 0.9(8)
C52 C51 C64 C65 -177.4(5)
N51 C51 C64 C63 179.4(5)
C52 C51 C64 C63 1.1(8)
C62 C63 C64 C51 32.1(7)
C62 C63 C64 C65 -149.5(5)
C51 C64 C65 C66 -3.5(7)
C63 C64 C65 C66 178.1(5)
C51 C64 C65 C80 177.0(5)
C63 C64 C65 C80 -1.5(8)
C64 C65 C66 C79 2.9(7)
C80 C65 C66 C79 -177.6(5)
C64 C65 C66 C67 -178.0(5)
C80 C65 C66 C67 1.5(8)
C79 C66 C67 C68 5.4(12)
C65 C66 C67 C68 -173.6(9)
C66 C67 C68 C69 -21.7(17)
C67 C68 C69 C70 -156.8(10)
C67 C68 C69 C78 26.6(16)
C78 C69 C70 C72 2.4(12)
C68 C69 C70 C72 -174.2(10)
C78 C69 C70 C71 -176.5(10)
C68 C69 C70 C71 6.9(16)
C69 C70 C72 C77 3.3(11)
C71 C70 C72 C77 -177.7(9)
C69 C70 C72 C73 -179.2(7)
C71 C70 C72 C73 -0.2(14)
C77 C72 C73 C74 -0.8(10)
C70 C72 C73 C74 -178.3(8)
C72 C73 C74 C75 -0.1(11)
C73 C74 C75 C76 0.7(13)
C74 C75 C76 C77 -0.3(13)
C78 N53 C77 C72 -0.9(8)
Y51 N53 C77 C72 165.0(4)
C78 N53 C77 C76 176.0(6)
Y51 N53 C77 C76 -18.1(8)
C73 C72 C77 N53 178.1(6)
C70 C72 C77 N53 -4.3(10)
C73 C72 C77 C76 1.2(9)
C70 C72 C77 C76 178.8(7)
C75 C76 C77 N53 -177.7(7)
C75 C76 C77 C72 -0.7(11)
C77 N53 C78 C69 7.2(9)
Y51 N53 C78 C69 -160.7(5)
C77 N53 C78 C79 -169.3(5)
Y51 N53 C78 C79 22.7(6)
C70 C69 C78 N53 -8.1(11)
C68 C69 C78 N53 168.8(8)
C70 C69 C78 C79 168.5(7)
C68 C69 C78 C79 -14.6(11)
C51 N51 C79 C66 -3.0(8)
Y51 N51 C79 C66 158.2(4)
C51 N51 C79 C78 172.6(5)
Y51 N51 C79 C78 -26.2(6)
C65 C66 C79 N51 0.3(7)
C67 C66 C79 N51 -178.8(5)
C65 C66 C79 C78 -175.0(5)
C67 C66 C79 C78 5.9(8)
N53 C78 C79 N51 0.7(7)
C69 C78 C79 N51 -176.1(6)
N53 C78 C79 C66 176.3(5)
C69 C78 C79 C66 -0.5(8)
C66 C65 C80 C85 129.7(5)
C64 C65 C80 C85 -50.8(7)
C66 C65 C80 C81 -49.7(7)
C64 C65 C80 C81 129.8(5)
C85 C80 C81 C82 0.6(8)
C65 C80 C81 C82 -180.0(5)
C80 C81 C82 C83 -0.2(8)
C90 N57 C83 C82 178.5(6)
C86 N57 C83 C82 7.4(9)
C90 N57 C83 C84 -0.4(9)
C86 N57 C83 C84 -171.5(5)
C81 C82 C83 N57 -179.1(5)
C81 C82 C83 C84 -0.2(8)
N57 C83 C84 C85 179.2(5)
C82 C83 C84 C85 0.3(8)
C81 C80 C85 C84 -0.5(8)
C65 C80 C85 C84 -180.0(5)
C83 C84 C85 C80 0.1(9)
C83 N57 C86 C87 74.8(8)
C90 N57 C86 C87 -96.4(7)
N57 C86 C87 C88 -168.6(5)
C86 C87 C88 C89 -61.9(8)
C83 N57 C90 C91 83.1(7)
C86 N57 C90 C91 -105.7(7)
N57 C90 C91 C92 -171.2(6)
C90 C91 C92 C93 -59.6(11)
